data_7033126
loop_
_publ_author_name
'Liu, Yuan-Zhong'
'Wang, Jing'
'Zhao, Yue'
'Chen, Lei'
'Chen, Xue-Tai'
'Xue, Zi-Ling'

_publ_section_title
;
 Four-coordinate Co(II) and Fe(II) complexes with bis(N-heterocyclic
 carbene)borate and their magnetic properties.
;
_journal_issue 3
_journal_name_full 'Dalton transactions (Cambridge, England : 2003)'
_journal_page_first 908
_journal_page_last 911
_journal_paper_doi 10.1039/c4dt02537g
_journal_volume 44
_journal_year 2015
_chemical_formula_moiety 'C28 H48 B2 Co N8'
_chemical_formula_sum 'C28 H48 B2 Co N8'
_chemical_formula_weight 577.29
_chemical_name_systematic
; 
 ? 
;
_space_group_IT_number 9
_symmetry_cell_setting monoclinic
_symmetry_space_group_name_Hall 'C -2yc'
_symmetry_space_group_name_H-M 'C 1 c 1'
_atom_sites_solution_hydrogens geom
_atom_sites_solution_primary direct
_atom_sites_solution_secondary difmap
_audit_creation_method SHELXL-97
_cell_angle_alpha 90.00
_cell_angle_beta 113.3900(10)
_cell_angle_gamma 90.00
_cell_formula_units_Z 12
_cell_length_a 30.413(2)
_cell_length_b 17.3135(12)
_cell_length_c 19.9580(14)
_cell_measurement_reflns_used 4807
_cell_measurement_temperature 296(2)
_cell_measurement_theta_max 20.44
_cell_measurement_theta_min 2.36
_cell_volume 9645.4(11)
_computing_cell_refinement 'Bruker SMART'
_computing_data_collection 'Bruker SMART'
_computing_data_reduction 'Bruker SMART'
_computing_molecular_graphics 'Bruker SHELXTL'
_computing_publication_material 'Bruker SHELXTL'
_computing_structure_refinement 'SHELXL-97 (Sheldrick, 2008)'
_computing_structure_solution 'SHELXS-97 (Sheldrick, 2008)'
_diffrn_ambient_temperature 296(2)
_diffrn_measured_fraction_theta_full 0.999
_diffrn_measured_fraction_theta_max 0.999
_diffrn_measurement_device_type 'CCD area detector'
_diffrn_measurement_method 'phi and omega scans'
_diffrn_radiation_monochromator graphite
_diffrn_radiation_source 'fine-focus sealed tube'
_diffrn_radiation_type MoK\a
_diffrn_radiation_wavelength 0.71073
_diffrn_reflns_av_R_equivalents 0.0725
_diffrn_reflns_av_sigmaI/netI 0.1093
_diffrn_reflns_limit_h_max 39
_diffrn_reflns_limit_h_min -39
_diffrn_reflns_limit_k_max 22
_diffrn_reflns_limit_k_min -22
_diffrn_reflns_limit_l_max 16
_diffrn_reflns_limit_l_min -25
_diffrn_reflns_number 43484
_diffrn_reflns_theta_full 27.50
_diffrn_reflns_theta_max 27.50
_diffrn_reflns_theta_min 1.38
_exptl_absorpt_coefficient_mu 0.564
_exptl_absorpt_correction_T_max 0.8813
_exptl_absorpt_correction_T_min 0.8446
_exptl_absorpt_correction_type multi-scan
_exptl_absorpt_process_details 'SADABS (Bruker, 2000)'
_exptl_crystal_colour blue
_exptl_crystal_density_diffrn 1.193
_exptl_crystal_density_method 'not measured'
_exptl_crystal_description sheet
_exptl_crystal_F_000 3708
_exptl_crystal_size_max 0.31
_exptl_crystal_size_mid 0.28
_exptl_crystal_size_min 0.23
_refine_diff_density_max 0.248
_refine_diff_density_min -0.373
_refine_diff_density_rms 0.052
_refine_ls_abs_structure_details 'Flack H D (1983), Acta Cryst. A39, 876-881'
_refine_ls_abs_structure_Flack -0.022(13)
_refine_ls_extinction_method none
_refine_ls_goodness_of_fit_ref 1.016
_refine_ls_hydrogen_treatment constr
_refine_ls_matrix_type full
_refine_ls_number_parameters 1435
_refine_ls_number_reflns 17848
_refine_ls_number_restraints 1358
_refine_ls_restrained_S_all 1.063
_refine_ls_R_factor_all 0.1030
_refine_ls_R_factor_gt 0.0582
_refine_ls_shift/su_max 0.001
_refine_ls_shift/su_mean 0.000
_refine_ls_structure_factor_coef Fsqd
_refine_ls_weighting_details 'calc w=1/[\s^2^(Fo^2^)+(0.0466P)^2^+0.0000P] where P=(Fo^2^+2Fc^2^)/3'
_refine_ls_weighting_scheme calc
_refine_ls_wR_factor_gt 0.1257
_refine_ls_wR_factor_ref 0.1470
_reflns_number_gt 11291
_reflns_number_total 17848
_reflns_threshold_expression >2sigma(I)
_cod_data_source_file c4dt02537g2.cif
_cod_data_source_block 11
_cod_depositor_comments
;
The following automatic conversions were performed:

'_symmetry_cell_setting' value 'Monoclinic' changed to 'monoclinic'
according to
/usr/data/users/saulius/crontab/automatic-downloads/rss-feeds/RSC/lib/dictionaries/cif_core.dic
dictionary named 'cif_core.dic' version 2.4.2 from 2011-04-26.

Automatic conversion script
Id: cif_fix_values 2827 2014-09-09 07:05:25Z andrius 

 Adding full bibliography for 7033125--7033128.cif.
;
_cod_original_cell_volume 9645.4(12)
_cod_original_sg_symbol_H-M 'Cc   '
_cod_database_code 7033126

loop_
_symmetry_equiv_pos_as_xyz
'x, y, z'
'x, -y, z+1/2'
'x+1/2, y+1/2, z'
'x+1/2, -y+1/2, z+1/2'

loop_
_atom_site_label
_atom_site_type_symbol
_atom_site_fract_x
_atom_site_fract_y
_atom_site_fract_z
_atom_site_U_iso_or_equiv
_atom_site_adp_type
_atom_site_occupancy
_atom_site_symmetry_multiplicity
_atom_site_calc_flag
_atom_site_refinement_flags
_atom_site_disorder_assembly
_atom_site_disorder_group
C4C C 1.0387(7) 0.6606(18) 0.4596(10) 0.068(4) Uani 0.44(3) 1 d PDU A 23
C5C C 0.9864(5) 0.6703(10) 0.4124(13) 0.064(5) Uani 0.44(3) 1 d PDU A 23
H5C1 H 0.9798 0.6498 0.3647 0.097 Uiso 0.44(3) 1 calc PR A 23
H5C2 H 0.9783 0.7242 0.4085 0.097 Uiso 0.44(3) 1 calc PR A 23
H5C3 H 0.9676 0.6431 0.4338 0.097 Uiso 0.44(3) 1 calc PR A 23
C6C C 1.0498(11) 0.6967(10) 0.5343(8) 0.094(6) Uani 0.44(3) 1 d PDU A 23
H6C1 H 1.0832 0.6899 0.5646 0.141 Uiso 0.44(3) 1 calc PR A 23
H6C2 H 1.0308 0.6721 0.5568 0.141 Uiso 0.44(3) 1 calc PR A 23
H6C3 H 1.0425 0.7509 0.5286 0.141 Uiso 0.44(3) 1 calc PR A 23
C7C C 1.0680(8) 0.7019(10) 0.4231(16) 0.089(5) Uani 0.44(3) 1 d PDU A 23
H7C1 H 1.1015 0.6977 0.4537 0.133 Uiso 0.44(3) 1 calc PR A 23
H7C2 H 1.0590 0.7554 0.4162 0.133 Uiso 0.44(3) 1 calc PR A 23
H7C3 H 1.0618 0.6785 0.3767 0.133 Uiso 0.44(3) 1 calc PR A 23
C4D C 1.0367(6) 0.6605(14) 0.4607(9) 0.066(3) Uani 0.56(3) 1 d PDU A 24
C5D C 0.9930(6) 0.6714(9) 0.3911(10) 0.079(5) Uani 0.56(3) 1 d PDU A 24
H5D1 H 1.0005 0.6582 0.3502 0.119 Uiso 0.56(3) 1 calc PR A 24
H5D2 H 0.9828 0.7243 0.3871 0.119 Uiso 0.56(3) 1 calc PR A 24
H5D3 H 0.9677 0.6386 0.3918 0.119 Uiso 0.56(3) 1 calc PR A 24
C6D C 1.0256(9) 0.6834(9) 0.5257(9) 0.097(5) Uani 0.56(3) 1 d PDU A 24
H6D1 H 1.0536 0.6758 0.5699 0.146 Uiso 0.56(3) 1 calc PR A 24
H6D2 H 0.9999 0.6521 0.5269 0.146 Uiso 0.56(3) 1 calc PR A 24
H6D3 H 1.0164 0.7368 0.5215 0.146 Uiso 0.56(3) 1 calc PR A 24
C7D C 1.0770(6) 0.7108(8) 0.4571(14) 0.096(5) Uani 0.56(3) 1 d PDU A 24
H7D1 H 1.1049 0.7055 0.5017 0.144 Uiso 0.56(3) 1 calc PR A 24
H7D2 H 1.0670 0.7639 0.4506 0.144 Uiso 0.56(3) 1 calc PR A 24
H7D3 H 1.0844 0.6947 0.4168 0.144 Uiso 0.56(3) 1 calc PR A 24
C4G C 0.7120(6) 0.8494(11) 0.2637(13) 0.074(3) Uani 0.52(3) 1 d PDU B 21
C5G C 0.7343(9) 0.8993(11) 0.2234(10) 0.097(5) Uani 0.52(3) 1 d PDU B 21
H5G1 H 0.7157 0.9455 0.2067 0.146 Uiso 0.52(3) 1 calc PR B 21
H5G2 H 0.7350 0.8714 0.1823 0.146 Uiso 0.52(3) 1 calc PR B 21
H5G3 H 0.7664 0.9128 0.2557 0.146 Uiso 0.52(3) 1 calc PR B 21
C6G C 0.7414(8) 0.7760(10) 0.2893(10) 0.105(6) Uani 0.52(3) 1 d PDU B 21
H6G1 H 0.7274 0.7441 0.3149 0.158 Uiso 0.52(3) 1 calc PR B 21
H6G2 H 0.7736 0.7892 0.3213 0.158 Uiso 0.52(3) 1 calc PR B 21
H6G3 H 0.7418 0.7484 0.2478 0.158 Uiso 0.52(3) 1 calc PR B 21
C7G C 0.6611(5) 0.8291(14) 0.2110(10) 0.116(6) Uani 0.52(3) 1 d PDU B 21
H7G1 H 0.6464 0.7969 0.2354 0.174 Uiso 0.52(3) 1 calc PR B 21
H7G2 H 0.6622 0.8020 0.1697 0.174 Uiso 0.52(3) 1 calc PR B 21
H7G3 H 0.6428 0.8757 0.1947 0.174 Uiso 0.52(3) 1 calc PR B 21
C4H C 0.7098(6) 0.8540(12) 0.2609(14) 0.074(4) Uani 0.48(3) 1 d PDU B 22
C5H C 0.7087(10) 0.9165(10) 0.2053(8) 0.091(5) Uani 0.48(3) 1 d PDU B 22
H5H1 H 0.6812 0.9489 0.1951 0.137 Uiso 0.48(3) 1 calc PR B 22
H5H2 H 0.7069 0.8923 0.1610 0.137 Uiso 0.48(3) 1 calc PR B 22
H5H3 H 0.7372 0.9471 0.2252 0.137 Uiso 0.48(3) 1 calc PR B 22
C6H C 0.7533(5) 0.8053(14) 0.2749(12) 0.100(6) Uani 0.48(3) 1 d PDU B 22
H6H1 H 0.7549 0.7650 0.3089 0.149 Uiso 0.48(3) 1 calc PR B 22
H6H2 H 0.7815 0.8369 0.2949 0.149 Uiso 0.48(3) 1 calc PR B 22
H6H3 H 0.7514 0.7827 0.2299 0.149 Uiso 0.48(3) 1 calc PR B 22
C7H C 0.6649(6) 0.8041(11) 0.2254(10) 0.093(5) Uani 0.48(3) 1 d PDU B 22
H7H1 H 0.6369 0.8356 0.2143 0.139 Uiso 0.48(3) 1 calc PR B 22
H7H2 H 0.6650 0.7637 0.2584 0.139 Uiso 0.48(3) 1 calc PR B 22
H7H3 H 0.6646 0.7818 0.1812 0.139 Uiso 0.48(3) 1 calc PR B 22
B1C B 1.0377(12) 0.3635(15) 0.4821(18) 0.094(7) Uani 0.44(3) 1 d PU A 17
H1C1 H 1.0651 0.3295 0.5040 0.113 Uiso 0.44(3) 1 calc PR A 17
H1C2 H 1.0207 0.3656 0.5141 0.113 Uiso 0.44(3) 1 calc PR A 17
B1D B 1.0581(8) 0.3685(11) 0.4586(15) 0.091(6) Uani 0.56(3) 1 d PU A 18
H1D1 H 1.0706 0.3417 0.5051 0.109 Uiso 0.56(3) 1 calc PR A 18
H1D2 H 1.0798 0.3592 0.4346 0.109 Uiso 0.56(3) 1 calc PR A 18
C4E C 0.8618(6) 0.8436(9) 0.4878(13) 0.072(3) Uani 0.531(15) 1 d PDU C 1
C5E C 0.8937(6) 0.7734(7) 0.5186(8) 0.101(5) Uani 0.531(15) 1 d PDU C 1
H5EA H 0.8801 0.7293 0.4883 0.151 Uiso 0.531(15) 1 calc PR C 1
H5EB H 0.8961 0.7633 0.5672 0.151 Uiso 0.531(15) 1 calc PR C 1
H5EC H 0.9250 0.7834 0.5196 0.151 Uiso 0.531(15) 1 calc PR C 1
C6E C 0.8125(4) 0.8276(12) 0.4836(8) 0.110(5) Uani 0.531(15) 1 d PDU C 1
H6EA H 0.7925 0.8720 0.4640 0.165 Uiso 0.531(15) 1 calc PR C 1
H6EB H 0.8139 0.8167 0.5315 0.165 Uiso 0.531(15) 1 calc PR C 1
H6EC H 0.7993 0.7840 0.4524 0.165 Uiso 0.531(15) 1 calc PR C 1
C7E C 0.8836(6) 0.9108(7) 0.5394(6) 0.086(4) Uani 0.531(15) 1 d PDU C 1
H7EA H 0.8642 0.9560 0.5214 0.128 Uiso 0.531(15) 1 calc PR C 1
H7EB H 0.9154 0.9206 0.5422 0.128 Uiso 0.531(15) 1 calc PR C 1
H7EC H 0.8850 0.8982 0.5870 0.128 Uiso 0.531(15) 1 calc PR C 1
C4F C 0.8604(6) 0.8381(11) 0.4845(15) 0.074(4) Uani 0.469(15) 1 d PDU C 2
C5F C 0.9091(5) 0.8051(12) 0.5332(9) 0.103(5) Uani 0.469(15) 1 d PDU C 2
H5FA H 0.9335 0.8433 0.5405 0.154 Uiso 0.469(15) 1 calc PR C 2
H5FB H 0.9158 0.7604 0.5103 0.154 Uiso 0.469(15) 1 calc PR C 2
H5FC H 0.9088 0.7907 0.5795 0.154 Uiso 0.469(15) 1 calc PR C 2
C6F C 0.8221(6) 0.7765(10) 0.4710(8) 0.096(5) Uani 0.469(15) 1 d PDU C 2
H6FA H 0.7913 0.7979 0.4421 0.144 Uiso 0.469(15) 1 calc PR C 2
H6FB H 0.8225 0.7590 0.5168 0.144 Uiso 0.469(15) 1 calc PR C 2
H6FC H 0.8285 0.7338 0.4454 0.144 Uiso 0.469(15) 1 calc PR C 2
C7F C 0.8499(8) 0.9050(8) 0.5227(8) 0.088(4) Uani 0.469(15) 1 d PDU C 2
H7FA H 0.8194 0.9267 0.4924 0.131 Uiso 0.469(15) 1 calc PR C 2
H7FB H 0.8744 0.9434 0.5322 0.131 Uiso 0.469(15) 1 calc PR C 2
H7FC H 0.8491 0.8879 0.5679 0.131 Uiso 0.469(15) 1 calc PR C 2
C11G C 0.8891(7) 1.1507(9) 0.4889(9) 0.073(3) Uani 0.518(8) 1 d PDU D 3
C12G C 0.9207(4) 1.0869(7) 0.4824(9) 0.104(4) Uani 0.518(8) 1 d PDU D 3
H12A H 0.9362 1.0620 0.5289 0.156 Uiso 0.518(8) 1 calc PR D 3
H12B H 0.9445 1.1081 0.4672 0.156 Uiso 0.518(8) 1 calc PR D 3
H12C H 0.9016 1.0499 0.4470 0.156 Uiso 0.518(8) 1 calc PR D 3
C13G C 0.9182(4) 1.2104(6) 0.5438(7) 0.086(4) Uani 0.518(8) 1 d PDU D 3
H13A H 0.9340 1.1865 0.5907 0.129 Uiso 0.518(8) 1 calc PR D 3
H13B H 0.8974 1.2505 0.5472 0.129 Uiso 0.518(8) 1 calc PR D 3
H13C H 0.9417 1.2323 0.5284 0.129 Uiso 0.518(8) 1 calc PR D 3
C14G C 0.8652(4) 1.1926(8) 0.4143(6) 0.097(4) Uani 0.518(8) 1 d PDU D 3
H14A H 0.8468 1.1562 0.3777 0.145 Uiso 0.518(8) 1 calc PR D 3
H14B H 0.8896 1.2148 0.4011 0.145 Uiso 0.518(8) 1 calc PR D 3
H14C H 0.8446 1.2327 0.4182 0.145 Uiso 0.518(8) 1 calc PR D 3
C11H C 0.8949(8) 1.1418(10) 0.4973(9) 0.075(4) Uani 0.482(8) 1 d PDU D 4
C12H C 0.8977(4) 1.1033(7) 0.4308(7) 0.067(3) Uani 0.482(8) 1 d PDU D 4
H12D H 0.8691 1.1144 0.3886 0.100 Uiso 0.482(8) 1 calc PR D 4
H12E H 0.9008 1.0485 0.4383 0.100 Uiso 0.482(8) 1 calc PR D 4
H12F H 0.9250 1.1227 0.4234 0.100 Uiso 0.482(8) 1 calc PR D 4
C13H C 0.8913(5) 1.2291(6) 0.4843(9) 0.103(4) Uani 0.482(8) 1 d PDU D 4
H13D H 0.8629 1.2407 0.4420 0.154 Uiso 0.482(8) 1 calc PR D 4
H13E H 0.9190 1.2467 0.4767 0.154 Uiso 0.482(8) 1 calc PR D 4
H13F H 0.8899 1.2547 0.5261 0.154 Uiso 0.482(8) 1 calc PR D 4
C14H C 0.9403(4) 1.1214(10) 0.5639(7) 0.115(5) Uani 0.482(8) 1 d PDU D 4
H14D H 0.9416 1.0666 0.5716 0.172 Uiso 0.482(8) 1 calc PR D 4
H14E H 0.9399 1.1472 0.6062 0.172 Uiso 0.482(8) 1 calc PR D 4
H14F H 0.9679 1.1376 0.5557 0.172 Uiso 0.482(8) 1 calc PR D 4
C11E C 0.7186(6) 1.1636(9) 0.2347(7) 0.073(3) Uani 0.630(7) 1 d PDU E 5
C12E C 0.7356(4) 1.2469(5) 0.2436(7) 0.104(4) Uani 0.630(7) 1 d PDU E 5
H12G H 0.7662 1.2506 0.2841 0.156 Uiso 0.630(7) 1 calc PR E 5
H12H H 0.7128 1.2790 0.2526 0.156 Uiso 0.630(7) 1 calc PR E 5
H12I H 0.7387 1.2637 0.1999 0.156 Uiso 0.630(7) 1 calc PR E 5
C13E C 0.7117(4) 1.1394(6) 0.3036(5) 0.086(3) Uani 0.630(7) 1 d PDU E 5
H13G H 0.7418 1.1416 0.3448 0.130 Uiso 0.630(7) 1 calc PR E 5
H13H H 0.6994 1.0877 0.2979 0.130 Uiso 0.630(7) 1 calc PR E 5
H13I H 0.6894 1.1738 0.3114 0.130 Uiso 0.630(7) 1 calc PR E 5
C14E C 0.6696(3) 1.1578(7) 0.1701(6) 0.110(4) Uani 0.630(7) 1 d PDU E 5
H14G H 0.6587 1.1051 0.1644 0.164 Uiso 0.630(7) 1 calc PR E 5
H14H H 0.6726 1.1746 0.1262 0.164 Uiso 0.630(7) 1 calc PR E 5
H14I H 0.6468 1.1899 0.1792 0.164 Uiso 0.630(7) 1 calc PR E 5
C11F C 0.7225(10) 1.1627(15) 0.2318(11) 0.081(4) Uani 0.370(7) 1 d PDU E 6
C12F C 0.6828(5) 1.1118(9) 0.2366(11) 0.098(5) Uani 0.370(7) 1 d PDU E 6
H12J H 0.6962 1.0771 0.2772 0.146 Uiso 0.370(7) 1 calc PR E 6
H12K H 0.6682 1.0827 0.1923 0.146 Uiso 0.370(7) 1 calc PR E 6
H12L H 0.6591 1.1438 0.2434 0.146 Uiso 0.370(7) 1 calc PR E 6
C13F C 0.7026(6) 1.2185(9) 0.1673(9) 0.104(5) Uani 0.370(7) 1 d PDU E 6
H13J H 0.6858 1.1899 0.1233 0.156 Uiso 0.370(7) 1 calc PR E 6
H13K H 0.7286 1.2464 0.1628 0.156 Uiso 0.370(7) 1 calc PR E 6
H13L H 0.6810 1.2541 0.1753 0.156 Uiso 0.370(7) 1 calc PR E 6
C14F C 0.7484(6) 1.2070(9) 0.3025(8) 0.084(4) Uani 0.370(7) 1 d PDU E 6
H14J H 0.7607 1.1713 0.3424 0.127 Uiso 0.370(7) 1 calc PR E 6
H14K H 0.7265 1.2419 0.3105 0.127 Uiso 0.370(7) 1 calc PR E 6
H14L H 0.7744 1.2357 0.2990 0.127 Uiso 0.370(7) 1 calc PR E 6
C4A C 0.8996(4) 0.4900(7) 0.4752(8) 0.069(3) Uani 0.692(9) 1 d PDU F 7
C5A C 0.9403(4) 0.4336(5) 0.4868(5) 0.077(3) Uani 0.692(9) 1 d PDU F 7
H5AA H 0.9472 0.4054 0.5313 0.116 Uiso 0.692(9) 1 calc PR F 7
H5AB H 0.9683 0.4616 0.4900 0.116 Uiso 0.692(9) 1 calc PR F 7
H5AC H 0.9311 0.3982 0.4465 0.116 Uiso 0.692(9) 1 calc PR F 7
C6A C 0.9146(5) 0.5470(7) 0.5378(5) 0.113(4) Uani 0.692(9) 1 d PDU F 7
H6AA H 0.8890 0.5830 0.5302 0.169 Uiso 0.692(9) 1 calc PR F 7
H6AB H 0.9425 0.5746 0.5400 0.169 Uiso 0.692(9) 1 calc PR F 7
H6AC H 0.9217 0.5198 0.5828 0.169 Uiso 0.692(9) 1 calc PR F 7
C7A C 0.8560(3) 0.4439(7) 0.4694(6) 0.104(4) Uani 0.692(9) 1 d PDU F 7
H7AA H 0.8298 0.4784 0.4622 0.156 Uiso 0.692(9) 1 calc PR F 7
H7AB H 0.8632 0.4150 0.5136 0.156 Uiso 0.692(9) 1 calc PR F 7
H7AC H 0.8474 0.4090 0.4288 0.156 Uiso 0.692(9) 1 calc PR F 7
C4B C 0.8954(8) 0.5032(14) 0.4768(19) 0.075(4) Uani 0.308(9) 1 d PDU F 8
C5B C 0.9030(10) 0.4176(9) 0.4728(10) 0.095(5) Uani 0.308(9) 1 d PDU F 8
H5BA H 0.8749 0.3950 0.4361 0.143 Uiso 0.308(9) 1 calc PR F 8
H5BB H 0.9088 0.3944 0.5192 0.143 Uiso 0.308(9) 1 calc PR F 8
H5BC H 0.9300 0.4089 0.4604 0.143 Uiso 0.308(9) 1 calc PR F 8
C6B C 0.9395(7) 0.5411(13) 0.5362(8) 0.085(6) Uani 0.308(9) 1 d PDU F 8
H6BA H 0.9672 0.5320 0.5258 0.127 Uiso 0.308(9) 1 calc PR F 8
H6BB H 0.9444 0.5193 0.5829 0.127 Uiso 0.308(9) 1 calc PR F 8
H6BC H 0.9342 0.5957 0.5371 0.127 Uiso 0.308(9) 1 calc PR F 8
C7B C 0.8521(7) 0.5182(14) 0.4962(10) 0.104(7) Uani 0.308(9) 1 d PDU F 8
H7BA H 0.8506 0.4860 0.5344 0.156 Uiso 0.308(9) 1 d PR F 8
H7BB H 0.8256 0.5127 0.4500 0.156 Uiso 0.308(9) 1 d PR F 8
H7BC H 0.8542 0.5725 0.5065 0.156 Uiso 0.308(9) 1 d PR F 8
C11A C 1.0470(3) 0.5192(5) 0.2490(5) 0.077(2) Uani 0.857(13) 1 d PDU G 9
C12A C 1.0436(3) 0.4348(5) 0.2694(7) 0.102(3) Uani 0.857(13) 1 d PDU G 9
H12M H 1.0184 0.4094 0.2298 0.152 Uiso 0.857(13) 1 calc PR G 9
H12N H 1.0367 0.4327 0.3123 0.152 Uiso 0.857(13) 1 calc PR G 9
H12O H 1.0735 0.4092 0.2787 0.152 Uiso 0.857(13) 1 calc PR G 9
C13A C 1.0877(3) 0.5584(6) 0.3120(5) 0.094(3) Uani 0.857(13) 1 d PDU G 9
H13M H 1.0893 0.6119 0.3007 0.141 Uiso 0.857(13) 1 calc PR G 9
H13N H 1.1175 0.5337 0.3191 0.141 Uiso 0.857(13) 1 calc PR G 9
H13O H 1.0820 0.5541 0.3559 0.141 Uiso 0.857(13) 1 calc PR G 9
C14A C 1.0571(3) 0.5221(8) 0.1810(5) 0.120(4) Uani 0.857(13) 1 d PDU G 9
H14M H 1.0595 0.5750 0.1684 0.179 Uiso 0.857(13) 1 calc PR G 9
H14N H 1.0315 0.4973 0.1417 0.179 Uiso 0.857(13) 1 calc PR G 9
H14O H 1.0867 0.4960 0.1898 0.179 Uiso 0.857(13) 1 calc PR G 9
C11B C 1.0421(14) 0.495(2) 0.2556(19) 0.086(6) Uani 0.143(13) 1 d PDU G 10
C12B C 1.0512(13) 0.434(2) 0.315(3) 0.090(9) Uani 0.143(13) 1 d PDU G 10
H12P H 1.0798 0.4060 0.3211 0.134 Uiso 0.143(13) 1 calc PR G 10
H12Q H 1.0246 0.3993 0.3005 0.134 Uiso 0.143(13) 1 calc PR G 10
H12R H 1.0552 0.4589 0.3598 0.134 Uiso 0.143(13) 1 calc PR G 10
C13B C 1.0835(7) 0.553(2) 0.280(3) 0.098(9) Uani 0.143(13) 1 d PDU G 10
H13P H 1.1133 0.5249 0.2955 0.147 Uiso 0.143(13) 1 calc PR G 10
H13Q H 1.0829 0.5827 0.3201 0.147 Uiso 0.143(13) 1 calc PR G 10
H13R H 1.0805 0.5861 0.2403 0.147 Uiso 0.143(13) 1 calc PR G 10
C14B C 1.0384(13) 0.457(3) 0.185(2) 0.103(7) Uani 0.143(13) 1 d PDU G 10
H14P H 1.0648 0.4219 0.1951 0.154 Uiso 0.143(13) 1 calc PR G 10
H14Q H 1.0391 0.4954 0.1511 0.154 Uiso 0.143(13) 1 calc PR G 10
H14R H 1.0089 0.4283 0.1644 0.154 Uiso 0.143(13) 1 calc PR G 10
C4K C 0.5498(10) 0.4635(15) 0.4451(18) 0.063(4) Uani 0.26(2) 1 d PDU H 11
C5K C 0.5075(11) 0.4614(19) 0.4673(16) 0.077(7) Uani 0.26(2) 1 d PDU H 11
H5KA H 0.4796 0.4809 0.4281 0.116 Uiso 0.26(2) 1 calc PR H 11
H5KB H 0.5144 0.4927 0.5099 0.116 Uiso 0.26(2) 1 calc PR H 11
H5KC H 0.5019 0.4091 0.4778 0.116 Uiso 0.26(2) 1 calc PR H 11
C6K C 0.5925(10) 0.4241(17) 0.5060(10) 0.067(6) Uani 0.26(2) 1 d PDU H 11
H6KA H 0.6212 0.4337 0.4984 0.100 Uiso 0.26(2) 1 calc PR H 11
H6KB H 0.5869 0.3694 0.5049 0.100 Uiso 0.26(2) 1 calc PR H 11
H6KC H 0.5959 0.4444 0.5525 0.100 Uiso 0.26(2) 1 calc PR H 11
C7K C 0.5640(15) 0.5480(10) 0.4435(14) 0.079(6) Uani 0.26(2) 1 d PDU H 11
H7KA H 0.5377 0.5757 0.4083 0.118 Uiso 0.26(2) 1 calc PR H 11
H7KB H 0.5911 0.5507 0.4303 0.118 Uiso 0.26(2) 1 calc PR H 11
H7KC H 0.5723 0.5705 0.4909 0.118 Uiso 0.26(2) 1 calc PR H 11
C4L C 0.5437(4) 0.4661(6) 0.4427(7) 0.057(2) Uani 0.74(2) 1 d PDU H 12
C5L C 0.5083(4) 0.4338(7) 0.4718(6) 0.073(3) Uani 0.74(2) 1 d PDU H 12
H5LA H 0.4764 0.4371 0.4346 0.110 Uiso 0.74(2) 1 calc PR H 12
H5LB H 0.5101 0.4631 0.5137 0.110 Uiso 0.74(2) 1 calc PR H 12
H5LC H 0.5159 0.3808 0.4856 0.110 Uiso 0.74(2) 1 calc PR H 12
C6L C 0.5942(4) 0.4555(9) 0.4997(6) 0.083(3) Uani 0.74(2) 1 d PDU H 12
H6LA H 0.6165 0.4793 0.4830 0.124 Uiso 0.74(2) 1 calc PR H 12
H6LB H 0.6012 0.4014 0.5076 0.124 Uiso 0.74(2) 1 calc PR H 12
H6LC H 0.5968 0.4792 0.5446 0.124 Uiso 0.74(2) 1 calc PR H 12
C7L C 0.5335(6) 0.5513(4) 0.4268(6) 0.077(3) Uani 0.74(2) 1 d PDU H 12
H7LA H 0.5010 0.5579 0.3925 0.116 Uiso 0.74(2) 1 calc PR H 12
H7LB H 0.5549 0.5718 0.4066 0.116 Uiso 0.74(2) 1 calc PR H 12
H7LC H 0.5381 0.5780 0.4712 0.116 Uiso 0.74(2) 1 calc PR H 12
C11I C 0.5455(7) 0.6173(9) 0.2302(12) 0.071(3) Uani 0.576(11) 1 d PDU I 13
C12I C 0.5538(4) 0.5431(7) 0.1965(6) 0.093(4) Uani 0.576(11) 1 d PDU I 13
H12S H 0.5830 0.5474 0.1889 0.139 Uiso 0.576(11) 1 calc PR I 13
H12T H 0.5275 0.5344 0.1506 0.139 Uiso 0.576(11) 1 calc PR I 13
H12U H 0.5563 0.5007 0.2288 0.139 Uiso 0.576(11) 1 calc PR I 13
C13I C 0.4977(4) 0.6058(9) 0.2372(8) 0.108(4) Uani 0.576(11) 1 d PDU I 13
H13S H 0.4901 0.6513 0.2579 0.162 Uiso 0.576(11) 1 calc PR I 13
H13T H 0.5000 0.5623 0.2683 0.162 Uiso 0.576(11) 1 calc PR I 13
H13U H 0.4730 0.5965 0.1898 0.162 Uiso 0.576(11) 1 calc PR I 13
C14I C 0.5410(6) 0.6830(8) 0.1786(7) 0.127(5) Uani 0.576(11) 1 d PDU I 13
H14S H 0.5711 0.6907 0.1746 0.191 Uiso 0.576(11) 1 calc PR I 13
H14T H 0.5322 0.7292 0.1968 0.191 Uiso 0.576(11) 1 calc PR I 13
H14U H 0.5168 0.6709 0.1314 0.191 Uiso 0.576(11) 1 calc PR I 13
C11J C 0.5471(9) 0.6261(11) 0.2305(17) 0.074(4) Uani 0.424(11) 1 d PDU I 14
C12J C 0.5733(6) 0.6056(12) 0.1828(7) 0.099(5) Uani 0.424(11) 1 d PDU I 14
H12V H 0.5905 0.5580 0.1994 0.148 Uiso 0.424(11) 1 calc PR I 14
H12W H 0.5956 0.6460 0.1853 0.148 Uiso 0.424(11) 1 calc PR I 14
H12X H 0.5507 0.5997 0.1332 0.148 Uiso 0.424(11) 1 calc PR I 14
C13J C 0.5128(6) 0.5647(10) 0.2314(10) 0.114(6) Uani 0.424(11) 1 d PDU I 14
H13V H 0.5298 0.5172 0.2487 0.172 Uiso 0.424(11) 1 calc PR I 14
H13W H 0.4890 0.5574 0.1828 0.172 Uiso 0.424(11) 1 calc PR I 14
H13X H 0.4975 0.5801 0.2631 0.172 Uiso 0.424(11) 1 calc PR I 14
C14J C 0.5199(5) 0.7019(8) 0.2038(9) 0.088(5) Uani 0.424(11) 1 d PDU I 14
H14V H 0.5417 0.7412 0.2024 0.133 Uiso 0.424(11) 1 calc PR I 14
H14W H 0.5053 0.7174 0.2364 0.133 Uiso 0.424(11) 1 calc PR I 14
H14X H 0.4955 0.6947 0.1557 0.133 Uiso 0.424(11) 1 calc PR I 14
C11K C 0.7089(5) 0.4999(8) 0.2427(7) 0.066(2) Uani 0.677(8) 1 d PDU J 15
C12K C 0.7526(3) 0.4543(6) 0.2480(7) 0.094(3) Uani 0.677(8) 1 d PDU J 15
H12Y H 0.7585 0.4139 0.2835 0.140 Uiso 0.677(8) 1 calc PR J 15
H12Z H 0.7799 0.4880 0.2626 0.140 Uiso 0.677(8) 1 calc PR J 15
H13Y H 0.7472 0.4320 0.2014 0.140 Uiso 0.677(8) 1 calc PR J 15
C13K C 0.6990(4) 0.5640(5) 0.1842(6) 0.094(3) Uani 0.677(8) 1 d PDU J 15
H13Z H 0.6711 0.5928 0.1801 0.142 Uiso 0.677(8) 1 calc PR J 15
H14Y H 0.6938 0.5408 0.1379 0.142 Uiso 0.677(8) 1 calc PR J 15
H14Z H 0.7261 0.5981 0.1982 0.142 Uiso 0.677(8) 1 calc PR J 15
C14K C 0.7185(3) 0.5410(6) 0.3140(5) 0.090(3) Uani 0.677(8) 1 d PDU J 15
H15A H 0.7244 0.5035 0.3521 0.135 Uiso 0.677(8) 1 calc PR J 15
H15B H 0.6912 0.5717 0.3094 0.135 Uiso 0.677(8) 1 calc PR J 15
H15C H 0.7460 0.5737 0.3259 0.135 Uiso 0.677(8) 1 calc PR J 15
C11L C 0.7089(12) 0.4907(15) 0.2402(12) 0.074(4) Uani 0.323(8) 1 d PDU J 16
C12L C 0.6967(7) 0.5753(8) 0.2435(13) 0.102(5) Uani 0.323(8) 1 d PDU J 16
H15D H 0.6736 0.5912 0.1967 0.153 Uiso 0.323(8) 1 calc PR J 16
H15E H 0.7252 0.6059 0.2560 0.153 Uiso 0.323(8) 1 calc PR J 16
H15F H 0.6837 0.5822 0.2797 0.153 Uiso 0.323(8) 1 calc PR J 16
C13L C 0.7450(5) 0.4607(12) 0.3133(8) 0.086(5) Uani 0.323(8) 1 d PDU J 16
H15G H 0.7318 0.4658 0.3495 0.128 Uiso 0.323(8) 1 calc PR J 16
H15H H 0.7740 0.4901 0.3278 0.128 Uiso 0.323(8) 1 calc PR J 16
H15I H 0.7517 0.4073 0.3084 0.128 Uiso 0.323(8) 1 calc PR J 16
C14L C 0.7293(6) 0.4792(11) 0.1816(10) 0.088(5) Uani 0.323(8) 1 d PDU J 16
H15J H 0.7073 0.4996 0.1359 0.132 Uiso 0.323(8) 1 calc PR J 16
H15K H 0.7340 0.4250 0.1762 0.132 Uiso 0.323(8) 1 calc PR J 16
H15L H 0.7594 0.5056 0.1961 0.132 Uiso 0.323(8) 1 calc PR J 16
B1A B 0.8799(3) 0.5920(5) 0.2245(4) 0.072(2) Uani 1 1 d . . .
H1A1 H 0.8628 0.5488 0.1945 0.086 Uiso 1 1 calc R . .
H1A2 H 0.8634 0.6390 0.2017 0.086 Uiso 1 1 calc R . .
B1E B 0.8630(3) 0.9909(6) 0.2686(4) 0.081(2) Uani 1 1 d . C .
H1E1 H 0.8893 1.0249 0.2963 0.097 Uiso 1 1 calc R . .
H1E2 H 0.8698 0.9692 0.2289 0.097 Uiso 1 1 calc R . .
B1G B 0.7307(3) 1.0437(5) 0.4677(5) 0.077(2) Uani 1 1 d . B .
H1G1 H 0.7099 1.0852 0.4404 0.093 Uiso 1 1 calc R . .
H1G2 H 0.7224 1.0315 0.5086 0.093 Uiso 1 1 calc R . .
B1I B 0.6979(3) 0.6167(5) 0.4648(6) 0.098(3) Uani 1 1 d U I .
H1J1 H 0.7207 0.6402 0.4481 0.117 Uiso 1 1 calc R . .
H1J2 H 0.7006 0.6433 0.5090 0.117 Uiso 1 1 calc R . .
B1K B 0.5728(3) 0.3228(4) 0.2398(4) 0.0690(18) Uani 1 1 d . H .
H1K1 H 0.5471 0.3048 0.1955 0.083 Uiso 1 1 calc R . .
H1K2 H 0.5902 0.2780 0.2664 0.083 Uiso 1 1 calc R . .
C1A C 0.90430(18) 0.5339(3) 0.3551(3) 0.0536(13) Uani 1 1 d . F .
C2A C 0.8448(2) 0.6198(3) 0.3199(4) 0.0754(18) Uani 1 1 d . . .
H2AA H 0.8228 0.6566 0.2922 0.090 Uiso 1 1 calc R . .
C3A C 0.8490(2) 0.5928(4) 0.3845(5) 0.0840(19) Uani 1 1 d . F .
H3AA H 0.8308 0.6077 0.4103 0.101 Uiso 1 1 calc R . .
C8A C 0.96619(18) 0.5419(3) 0.2594(3) 0.0517(12) Uani 1 1 d . G .
C9A C 0.9441(3) 0.6425(4) 0.1837(4) 0.0817(19) Uani 1 1 d . . .
H9AA H 0.9260 0.6832 0.1560 0.098 Uiso 1 1 calc R . .
C10A C 0.9870(3) 0.6210(4) 0.1881(4) 0.086(2) Uani 1 1 d . G .
H10A H 1.0045 0.6443 0.1646 0.104 Uiso 1 1 calc R . .
C1C C 1.02663(17) 0.5127(3) 0.4384(3) 0.0526(12) Uani 1 1 d . A .
C2C C 1.0994(2) 0.4835(4) 0.5209(4) 0.087(2) Uani 1 1 d . A .
H2CA H 1.1259 0.4547 0.5500 0.104 Uiso 1 1 calc R . .
C3C C 1.0967(2) 0.5581(4) 0.5200(4) 0.089(2) Uani 1 1 d . A .
H3CA H 1.1206 0.5920 0.5484 0.107 Uiso 1 1 calc R . .
C8C C 0.9679(2) 0.3671(3) 0.3536(3) 0.0574(13) Uani 1 1 d . A .
C9C C 0.9985(2) 0.2550(3) 0.4040(4) 0.0711(17) Uani 1 1 d . A .
H9CA H 1.0187 0.2190 0.4362 0.085 Uiso 1 1 calc R . .
C10C C 0.9587(2) 0.2394(3) 0.3470(4) 0.0690(16) Uani 1 1 d . . .
H10B H 0.9461 0.1905 0.3313 0.083 Uiso 1 1 calc R . .
C11C C 0.8942(2) 0.3175(3) 0.2488(3) 0.0632(15) Uani 1 1 d . . .
C12C C 0.9051(3) 0.3603(4) 0.1910(4) 0.090(2) Uani 1 1 d . . .
H15M H 0.9172 0.4108 0.2086 0.134 Uiso 1 1 calc R . .
H15N H 0.8763 0.3650 0.1475 0.134 Uiso 1 1 calc R . .
H15O H 0.9286 0.3321 0.1801 0.134 Uiso 1 1 calc R . .
C13C C 0.8742(3) 0.2362(4) 0.2178(4) 0.093(2) Uani 1 1 d . . .
H15P H 0.8666 0.2082 0.2533 0.140 Uiso 1 1 calc R . .
H15Q H 0.8979 0.2083 0.2071 0.140 Uiso 1 1 calc R . .
H15R H 0.8458 0.2421 0.1740 0.140 Uiso 1 1 calc R . .
C14C C 0.8578(2) 0.3594(4) 0.2683(4) 0.095(2) Uani 1 1 d . . .
H15S H 0.8699 0.4096 0.2870 0.143 Uiso 1 1 calc R . .
H15T H 0.8516 0.3306 0.3047 0.143 Uiso 1 1 calc R . .
H15U H 0.8287 0.3648 0.2255 0.143 Uiso 1 1 calc R . .
C1E C 0.84723(18) 0.9296(3) 0.3771(3) 0.0528(12) Uani 1 1 d . C .
C2E C 0.8793(2) 0.8534(4) 0.3188(4) 0.0763(18) Uani 1 1 d . C .
H2EA H 0.8897 0.8359 0.2836 0.092 Uiso 1 1 calc R . .
C3E C 0.8809(2) 0.8135(4) 0.3767(4) 0.081(2) Uani 1 1 d . C .
H3EA H 0.8926 0.7637 0.3898 0.097 Uiso 1 1 calc R . .
C8E C 0.78972(19) 1.0660(3) 0.2713(3) 0.0577(13) Uani 1 1 d . C .
C9E C 0.7995(3) 1.0670(5) 0.1664(4) 0.094(2) Uani 1 1 d . C .
H9EA H 0.8119 1.0561 0.1317 0.113 Uiso 1 1 calc R . .
C10E C 0.7619(3) 1.1139(4) 0.1572(4) 0.091(2) Uani 1 1 d . C .
H10C H 0.7436 1.1411 0.1152 0.109 Uiso 1 1 calc R . .
C1G C 0.73584(17) 0.9561(3) 0.3636(3) 0.0519(12) Uani 1 1 d . B .
C2G C 0.6881(2) 0.9152(4) 0.4165(5) 0.091(2) Uani 1 1 d . B .
H2GA H 0.6728 0.9125 0.4486 0.109 Uiso 1 1 calc R . .
C3G C 0.6822(2) 0.8665(4) 0.3623(5) 0.088(2) Uani 1 1 d . B .
H3GA H 0.6623 0.8234 0.3498 0.106 Uiso 1 1 calc R . .
C8G C 0.81201(18) 1.0793(3) 0.4615(3) 0.0506(12) Uani 1 1 d . B .
C9G C 0.8038(3) 1.1042(4) 0.5646(3) 0.0733(17) Uani 1 1 d . B .
H9GA H 0.7907 1.1062 0.5994 0.088 Uiso 1 1 calc R . .
C10G C 0.8463(2) 1.1324(3) 0.5729(3) 0.0709(16) Uani 1 1 d . B .
H10D H 0.8683 1.1569 0.6141 0.085 Uiso 1 1 calc R . .
C1I C 0.69295(16) 0.4654(3) 0.4497(3) 0.0482(11) Uani 1 1 d . . .
C2I C 0.7534(2) 0.5169(4) 0.5436(3) 0.0745(17) Uani 1 1 d . . .
H2IA H 0.7734 0.5535 0.5752 0.089 Uiso 1 1 calc R . .
C3I C 0.7601(2) 0.4412(4) 0.5490(3) 0.0746(17) Uani 1 1 d . . .
H3IA H 0.7852 0.4151 0.5850 0.090 Uiso 1 1 calc R . .
C4I C 0.7199(2) 0.3235(3) 0.4807(3) 0.0603(14) Uani 1 1 d . . .
C5I C 0.6756(2) 0.3021(3) 0.4151(4) 0.0793(19) Uani 1 1 d . . .
H5IA H 0.6770 0.3251 0.3722 0.119 Uiso 1 1 calc R . .
H5IB H 0.6478 0.3207 0.4214 0.119 Uiso 1 1 calc R . .
H5IC H 0.6737 0.2470 0.4097 0.119 Uiso 1 1 calc R . .
C6I C 0.7639(2) 0.2953(4) 0.4709(4) 0.089(2) Uani 1 1 d . . .
H6IA H 0.7656 0.3193 0.4286 0.134 Uiso 1 1 calc R . .
H6IB H 0.7623 0.2402 0.4647 0.134 Uiso 1 1 calc R . .
H6IC H 0.7920 0.3085 0.5133 0.134 Uiso 1 1 calc R . .
C7I C 0.7160(3) 0.2857(4) 0.5476(4) 0.103(2) Uani 1 1 d . . .
H7IA H 0.6875 0.3037 0.5524 0.154 Uiso 1 1 calc R . .
H7IB H 0.7435 0.2992 0.5906 0.154 Uiso 1 1 calc R . .
H7IC H 0.7144 0.2306 0.5417 0.154 Uiso 1 1 calc R . .
C8I C 0.62055(18) 0.5867(3) 0.3458(3) 0.0556(13) Uani 1 1 d . I .
C9I C 0.6256(3) 0.7008(3) 0.4028(4) 0.0806(19) Uani 1 1 d . I .
H9IA H 0.6364 0.7393 0.4381 0.097 Uiso 1 1 calc R . .
C10I C 0.5873(3) 0.7047(4) 0.3412(4) 0.083(2) Uani 1 1 d . I .
H10E H 0.5665 0.7464 0.3254 0.100 Uiso 1 1 calc R . .
C1K C 0.57218(16) 0.4138(3) 0.3455(3) 0.0466(11) Uani 1 1 d . H .
C2K C 0.5053(2) 0.3499(4) 0.2805(4) 0.0749(18) Uani 1 1 d . H .
H2KA H 0.4833 0.3193 0.2443 0.090 Uiso 1 1 calc R . .
C3K C 0.49764(19) 0.3852(4) 0.3349(4) 0.0737(17) Uani 1 1 d . H .
H3KA H 0.4698 0.3836 0.3435 0.088 Uiso 1 1 calc R . .
C8K C 0.64077(16) 0.4264(3) 0.2608(3) 0.0497(12) Uani 1 1 d . H .
C9K C 0.6123(2) 0.3638(4) 0.1542(3) 0.0685(16) Uani 1 1 d . H .
H9KA H 0.5933 0.3317 0.1163 0.082 Uiso 1 1 calc R . .
C10K C 0.6486(3) 0.4069(4) 0.1549(3) 0.0776(19) Uani 1 1 d . H .
H10F H 0.6600 0.4102 0.1181 0.093 Uiso 1 1 calc R . .
Co1 Co 0.96485(2) 0.48605(4) 0.35006(4) 0.04926(19) Uani 1 1 d . . .
Co2 Co 0.79654(2) 1.01475(4) 0.36808(3) 0.04678(18) Uani 1 1 d . . .
Co3 Co 0.63394(2) 0.46968(4) 0.35228(4) 0.04649(17) Uani 1 1 d . . .
N1A N 0.87861(14) 0.5841(2) 0.3014(2) 0.0518(10) Uani 1 1 d D . .
N2A N 0.88502(18) 0.5391(3) 0.4061(3) 0.0636(12) Uani 1 1 d . . .
N3A N 0.93094(15) 0.5941(2) 0.2272(2) 0.0538(10) Uani 1 1 d D . .
N4A N 1.00102(17) 0.5577(3) 0.2342(3) 0.0632(12) Uani 1 1 d . . .
N1C N 1.05247(15) 0.5781(2) 0.4699(2) 0.0585(11) Uani 1 1 d D . .
N2C N 1.05658(17) 0.4531(3) 0.4720(3) 0.0661(13) Uani 1 1 d . . .
N3C N 0.93917(15) 0.3085(2) 0.3150(2) 0.0514(10) Uani 1 1 d . . .
N4C N 1.00486(17) 0.3328(2) 0.4077(3) 0.0628(12) Uani 1 1 d . . .
N1E N 0.86136(15) 0.8620(2) 0.4138(3) 0.0576(12) Uani 1 1 d D . .
N2E N 0.85990(15) 0.9236(3) 0.3196(2) 0.0621(12) Uani 1 1 d . . .
N3E N 0.75591(19) 1.1135(3) 0.2213(2) 0.0706(14) Uani 1 1 d D . .
N4E N 0.81613(18) 1.0385(3) 0.2365(2) 0.0644(13) Uani 1 1 d . . .
N1G N 0.71050(15) 0.8914(2) 0.3284(3) 0.0642(12) Uani 1 1 d D . .
N2G N 0.72109(18) 0.9710(3) 0.4173(3) 0.0667(14) Uani 1 1 d . . .
N3G N 0.85137(17) 1.1180(3) 0.5084(2) 0.0578(11) Uani 1 1 d D . .
N4G N 0.78259(16) 1.0718(2) 0.4970(2) 0.0554(11) Uani 1 1 d . . .
N1I N 0.72295(14) 0.4086(3) 0.4914(2) 0.0521(11) Uani 1 1 d . . .
N2I N 0.71217(15) 0.5325(3) 0.4838(2) 0.0591(11) Uani 1 1 d U . .
N3I N 0.58348(16) 0.6352(3) 0.3039(3) 0.0616(12) Uani 1 1 d D . .
N4I N 0.64663(17) 0.6300(2) 0.4057(3) 0.0635(12) Uani 1 1 d U . .
N1K N 0.53927(14) 0.4242(2) 0.3755(2) 0.0502(10) Uani 1 1 d D . .
N2K N 0.55094(15) 0.3667(2) 0.2874(2) 0.0549(11) Uani 1 1 d . . .
N3K N 0.66637(16) 0.4461(3) 0.2209(3) 0.0621(12) Uani 1 1 d D . .
N4K N 0.60765(15) 0.3750(3) 0.2189(2) 0.0562(11) Uani 1 1 d . . .

loop_
_atom_site_aniso_label
_atom_site_aniso_U_11
_atom_site_aniso_U_22
_atom_site_aniso_U_33
_atom_site_aniso_U_23
_atom_site_aniso_U_13
_atom_site_aniso_U_12
C4C 0.073(6) 0.053(5) 0.073(6) -0.011(5) 0.024(5) -0.015(5)
C5C 0.065(7) 0.042(7) 0.086(10) -0.013(7) 0.029(7) -0.003(6)
C6C 0.105(11) 0.074(8) 0.085(9) -0.010(7) 0.019(9) 0.008(8)
C7C 0.088(9) 0.071(8) 0.099(11) 0.009(8) 0.029(9) -0.026(7)
C4D 0.070(5) 0.051(5) 0.073(5) -0.012(5) 0.024(5) -0.015(4)
C5D 0.084(8) 0.047(6) 0.089(9) -0.010(6) 0.016(7) 0.004(6)
C6D 0.116(10) 0.089(8) 0.084(8) -0.016(7) 0.036(8) -0.001(8)
C7D 0.097(8) 0.079(7) 0.096(10) -0.014(7) 0.022(8) -0.029(6)
C4G 0.060(5) 0.064(5) 0.087(6) -0.018(5) 0.018(5) -0.017(5)
C5G 0.096(10) 0.101(9) 0.092(9) -0.030(7) 0.033(8) -0.027(8)
C6G 0.090(9) 0.082(9) 0.122(10) -0.018(8) 0.019(8) 0.006(8)
C7G 0.088(8) 0.111(11) 0.114(10) -0.010(9) 0.003(8) -0.023(8)
C4H 0.062(5) 0.066(6) 0.087(6) -0.021(5) 0.021(5) -0.016(5)
C5H 0.090(10) 0.082(9) 0.093(9) -0.024(7) 0.027(8) -0.028(8)
C6H 0.068(8) 0.100(10) 0.113(10) -0.051(9) 0.017(7) -0.002(8)
C7H 0.072(8) 0.082(9) 0.105(9) -0.016(8) 0.014(7) -0.024(7)
B1C 0.080(14) 0.069(9) 0.106(16) 0.041(9) 0.007(10) 0.008(10)
B1D 0.066(12) 0.063(8) 0.113(15) 0.025(8) 0.002(9) 0.011(8)
C4E 0.072(5) 0.070(5) 0.071(6) 0.010(5) 0.027(5) 0.017(5)
C5E 0.097(9) 0.074(8) 0.098(9) 0.007(7) 0.004(8) 0.031(7)
C6E 0.102(8) 0.133(11) 0.094(8) 0.036(9) 0.039(7) -0.001(8)
C7E 0.110(9) 0.082(7) 0.060(7) 0.000(6) 0.029(7) 0.006(7)
C4F 0.072(6) 0.074(6) 0.073(6) 0.011(5) 0.027(5) 0.015(5)
C5F 0.067(8) 0.123(11) 0.106(10) 0.019(9) 0.021(8) 0.018(8)
C6F 0.107(9) 0.089(9) 0.095(9) 0.012(8) 0.043(7) -0.019(8)
C7F 0.110(10) 0.096(8) 0.064(8) 0.015(7) 0.043(8) 0.024(8)
C11G 0.071(6) 0.068(6) 0.079(6) -0.027(5) 0.029(5) -0.020(5)
C12G 0.091(8) 0.091(8) 0.124(9) -0.031(8) 0.036(7) -0.009(7)
C13G 0.089(7) 0.079(7) 0.079(7) -0.034(6) 0.021(6) -0.011(6)
C14G 0.083(8) 0.109(9) 0.093(9) 0.016(8) 0.028(7) -0.024(7)
C11H 0.073(6) 0.076(6) 0.077(6) -0.033(6) 0.031(5) -0.022(5)
C12H 0.064(7) 0.070(7) 0.075(8) -0.026(6) 0.037(6) -0.022(6)
C13H 0.111(9) 0.074(7) 0.123(9) -0.028(7) 0.046(7) -0.029(7)
C14H 0.077(8) 0.147(10) 0.101(9) -0.017(9) 0.015(7) -0.003(8)
C11E 0.085(5) 0.052(4) 0.069(5) 0.012(4) 0.017(4) -0.001(4)
C12E 0.107(7) 0.060(6) 0.119(8) 0.000(6) 0.018(6) -0.010(5)
C13E 0.104(7) 0.067(6) 0.085(7) 0.007(5) 0.034(6) 0.021(5)
C14E 0.102(7) 0.099(7) 0.089(7) -0.021(6) -0.003(6) -0.004(6)
C11F 0.089(7) 0.058(6) 0.079(6) 0.012(6) 0.016(6) -0.002(6)
C12F 0.096(9) 0.078(8) 0.102(9) 0.013(8) 0.022(8) 0.000(8)
C13F 0.111(9) 0.087(9) 0.099(9) 0.023(8) 0.027(8) 0.016(8)
C14F 0.088(8) 0.061(8) 0.096(9) -0.006(7) 0.026(8) 0.019(7)
C4A 0.092(5) 0.075(5) 0.052(4) -0.005(4) 0.041(4) -0.022(4)
C5A 0.100(7) 0.083(6) 0.069(6) 0.026(5) 0.055(5) 0.020(5)
C6A 0.133(10) 0.108(7) 0.071(6) -0.023(6) 0.013(7) 0.011(7)
C7A 0.104(7) 0.108(7) 0.098(7) 0.027(6) 0.038(6) -0.029(6)
C4B 0.094(7) 0.083(7) 0.061(7) -0.009(7) 0.044(6) -0.014(7)
C5B 0.120(10) 0.092(9) 0.077(9) 0.004(8) 0.042(9) -0.004(9)
C6B 0.086(11) 0.080(10) 0.080(10) -0.002(9) 0.025(9) -0.007(10)
C7B 0.114(12) 0.122(13) 0.080(11) 0.008(11) 0.041(10) -0.032(11)
C11A 0.056(4) 0.107(6) 0.076(5) -0.009(4) 0.036(4) -0.009(4)
C12A 0.066(5) 0.094(6) 0.141(9) -0.014(6) 0.036(5) 0.011(4)
C13A 0.076(5) 0.114(6) 0.073(6) -0.015(5) 0.010(4) -0.010(4)
C14A 0.084(6) 0.200(10) 0.089(6) -0.016(6) 0.050(5) 0.010(6)
C11B 0.062(8) 0.109(9) 0.091(9) -0.015(9) 0.033(8) 0.001(8)
C12B 0.074(14) 0.089(14) 0.110(16) -0.025(15) 0.041(14) 0.015(13)
C13B 0.079(12) 0.111(13) 0.085(13) -0.006(13) 0.011(12) -0.011(12)
C14B 0.074(11) 0.129(12) 0.103(11) -0.016(11) 0.033(11) 0.011(11)
C4K 0.083(7) 0.051(6) 0.074(7) 0.000(6) 0.051(6) 0.002(6)
C5K 0.095(10) 0.064(12) 0.085(10) 0.009(10) 0.049(9) 0.010(10)
C6K 0.082(10) 0.055(11) 0.068(10) -0.008(9) 0.035(9) 0.010(9)
C7K 0.112(12) 0.065(10) 0.076(10) -0.013(9) 0.054(10) 0.011(10)
C4L 0.074(4) 0.044(4) 0.072(4) 0.002(3) 0.050(4) 0.002(3)
C5L 0.105(6) 0.059(6) 0.079(5) 0.007(5) 0.062(5) 0.000(5)
C6L 0.080(6) 0.094(8) 0.070(6) -0.021(5) 0.026(5) 0.009(6)
C7L 0.114(8) 0.045(4) 0.099(6) 0.008(4) 0.070(6) 0.006(5)
C11I 0.066(5) 0.085(6) 0.061(5) 0.026(5) 0.025(5) 0.023(5)
C12I 0.089(7) 0.107(8) 0.055(6) 0.015(6) 0.000(6) 0.029(6)
C13I 0.089(8) 0.131(10) 0.097(8) -0.024(8) 0.031(7) 0.003(7)
C14I 0.142(9) 0.111(9) 0.096(8) 0.045(7) 0.013(7) 0.006(8)
C11J 0.071(6) 0.088(7) 0.063(6) 0.024(6) 0.027(5) 0.024(6)
C12J 0.104(9) 0.120(10) 0.058(7) 0.010(8) 0.017(7) 0.048(8)
C13J 0.099(10) 0.101(11) 0.098(10) 0.018(9) -0.008(9) 0.002(9)
C14J 0.094(9) 0.088(9) 0.083(9) 0.031(7) 0.035(7) 0.041(7)
C11K 0.057(4) 0.077(5) 0.079(5) 0.019(4) 0.043(4) 0.015(4)
C12K 0.067(5) 0.096(6) 0.117(8) 0.013(6) 0.036(5) 0.018(5)
C13K 0.097(6) 0.090(6) 0.096(7) 0.026(6) 0.037(6) -0.002(5)
C14K 0.075(6) 0.107(7) 0.106(7) -0.015(6) 0.055(5) -0.021(5)
C11L 0.066(6) 0.082(7) 0.086(7) 0.009(6) 0.041(6) 0.012(6)
C12L 0.095(9) 0.101(10) 0.115(10) -0.011(9) 0.046(9) 0.004(8)
C13L 0.069(8) 0.100(9) 0.091(9) 0.006(9) 0.035(8) -0.023(8)
C14L 0.078(9) 0.092(10) 0.097(10) 0.011(9) 0.038(8) -0.005(8)
B1A 0.062(4) 0.072(5) 0.066(5) 0.011(4) 0.009(4) 0.016(4)
B1E 0.079(5) 0.119(7) 0.056(5) -0.017(4) 0.041(4) -0.029(5)
B1G 0.075(5) 0.092(5) 0.078(5) -0.003(4) 0.043(4) 0.017(4)
B1I 0.094(5) 0.067(4) 0.096(5) -0.006(4) 0.000(4) -0.013(4)
B1K 0.076(5) 0.070(4) 0.059(4) -0.018(4) 0.025(4) -0.011(3)
C1A 0.052(3) 0.051(3) 0.053(3) -0.005(2) 0.017(3) -0.008(2)
C2A 0.056(4) 0.056(3) 0.108(6) -0.012(4) 0.026(4) 0.010(3)
C3A 0.079(4) 0.088(5) 0.101(6) -0.023(4) 0.053(4) -0.006(4)
C8A 0.054(3) 0.052(3) 0.045(3) -0.008(2) 0.015(3) -0.010(2)
C9A 0.112(6) 0.068(4) 0.069(4) 0.016(3) 0.041(4) -0.007(4)
C10A 0.109(6) 0.092(5) 0.077(5) 0.008(4) 0.057(4) -0.017(4)
C1C 0.055(3) 0.040(3) 0.054(3) -0.001(2) 0.012(3) 0.002(2)
C2C 0.066(4) 0.097(5) 0.061(4) 0.002(4) -0.012(3) 0.021(3)
C3C 0.070(4) 0.080(5) 0.083(5) -0.011(4) -0.006(4) -0.009(3)
C8C 0.072(3) 0.041(3) 0.052(3) -0.001(2) 0.017(3) -0.004(2)
C9C 0.095(5) 0.039(3) 0.081(5) 0.012(3) 0.037(4) 0.013(3)
C10C 0.090(4) 0.034(3) 0.097(5) 0.002(3) 0.052(4) 0.000(3)
C11C 0.078(4) 0.053(3) 0.066(4) -0.013(3) 0.036(3) -0.014(3)
C12C 0.088(5) 0.099(5) 0.064(4) 0.012(4) 0.012(4) -0.028(4)
C13C 0.113(5) 0.071(4) 0.086(5) -0.016(4) 0.030(4) -0.034(4)
C14C 0.067(4) 0.100(5) 0.107(6) -0.040(5) 0.022(4) -0.005(4)
C1E 0.049(3) 0.063(3) 0.045(3) -0.011(3) 0.018(2) -0.006(2)
C2E 0.054(3) 0.093(5) 0.085(5) -0.031(4) 0.031(4) -0.003(3)
C3E 0.054(3) 0.074(4) 0.108(6) -0.029(4) 0.025(4) 0.003(3)
C8E 0.062(3) 0.057(3) 0.045(3) -0.004(2) 0.011(3) -0.019(2)
C9E 0.138(7) 0.099(5) 0.047(4) -0.007(4) 0.039(4) -0.047(5)
C10E 0.131(7) 0.077(5) 0.046(4) 0.004(3) 0.015(4) -0.027(4)
C1G 0.047(3) 0.048(3) 0.062(3) 0.002(2) 0.022(3) 0.001(2)
C2G 0.075(4) 0.107(6) 0.108(6) 0.011(5) 0.056(4) -0.017(4)
C3G 0.073(4) 0.087(5) 0.111(6) 0.001(4) 0.044(4) -0.031(3)
C8G 0.057(3) 0.050(3) 0.043(3) 0.003(2) 0.018(3) 0.006(2)
C9G 0.105(5) 0.081(4) 0.040(3) 0.001(3) 0.035(3) 0.017(4)
C10G 0.090(5) 0.072(4) 0.040(3) -0.007(3) 0.015(3) 0.000(3)
C1I 0.040(3) 0.052(3) 0.049(3) 0.007(2) 0.014(2) -0.002(2)
C2I 0.059(4) 0.090(5) 0.057(4) -0.013(3) 0.005(3) -0.018(3)
C3I 0.051(3) 0.106(5) 0.050(4) 0.002(3) 0.002(3) 0.010(3)
C4I 0.055(3) 0.064(4) 0.062(4) 0.013(3) 0.024(3) 0.017(3)
C5I 0.070(4) 0.056(4) 0.100(5) 0.001(3) 0.021(4) 0.004(3)
C6I 0.069(4) 0.093(5) 0.111(6) -0.001(4) 0.042(4) 0.018(3)
C7I 0.134(6) 0.096(5) 0.095(6) 0.035(4) 0.065(5) 0.018(4)
C8I 0.061(3) 0.053(3) 0.057(3) 0.013(3) 0.029(3) 0.001(2)
C9I 0.102(5) 0.041(3) 0.100(5) 0.002(3) 0.042(5) 0.000(3)
C10I 0.093(5) 0.054(4) 0.113(6) 0.022(4) 0.053(5) 0.024(3)
C1K 0.047(3) 0.046(3) 0.043(3) 0.007(2) 0.014(2) 0.003(2)
C2K 0.051(3) 0.099(5) 0.069(4) -0.013(3) 0.018(3) -0.029(3)
C3K 0.046(3) 0.100(5) 0.079(4) -0.009(4) 0.029(3) -0.020(3)
C8K 0.041(3) 0.062(3) 0.051(3) 0.009(2) 0.024(3) 0.006(2)
C9K 0.084(4) 0.080(4) 0.046(3) 0.005(3) 0.031(3) 0.015(3)
C10K 0.098(5) 0.093(5) 0.059(4) 0.020(3) 0.049(4) 0.031(4)
Co1 0.0506(4) 0.0379(4) 0.0477(4) 0.0044(3) 0.0072(3) 0.0015(3)
Co2 0.0513(4) 0.0456(4) 0.0429(4) -0.0026(3) 0.0182(3) -0.0033(3)
Co3 0.0403(3) 0.0503(4) 0.0441(4) 0.0021(3) 0.0118(3) -0.0026(3)
N1A 0.045(2) 0.048(2) 0.057(3) -0.004(2) 0.015(2) 0.0021(18)
N2A 0.069(3) 0.059(3) 0.068(3) -0.016(2) 0.034(3) -0.016(2)
N3A 0.061(3) 0.048(2) 0.044(2) 0.0101(19) 0.013(2) 0.000(2)
N4A 0.060(3) 0.068(3) 0.065(3) -0.003(3) 0.029(3) -0.008(2)
N1C 0.050(3) 0.059(3) 0.057(3) -0.002(2) 0.012(2) -0.003(2)
N2C 0.070(3) 0.054(3) 0.054(3) -0.001(2) 0.002(2) 0.010(2)
N3C 0.062(3) 0.042(2) 0.054(3) -0.0016(19) 0.027(2) -0.0032(19)
N4C 0.075(3) 0.042(3) 0.060(3) 0.006(2) 0.015(3) 0.013(2)
N1E 0.051(2) 0.048(3) 0.067(3) -0.011(2) 0.017(2) 0.0058(19)
N2E 0.055(3) 0.076(3) 0.057(3) -0.020(2) 0.023(2) -0.013(2)
N3E 0.100(4) 0.049(3) 0.045(3) 0.000(2) 0.010(3) -0.017(3)
N4E 0.077(3) 0.076(3) 0.042(3) -0.009(2) 0.025(3) -0.030(3)
N1G 0.052(3) 0.049(3) 0.086(4) 0.003(2) 0.021(3) -0.0044(19)
N2G 0.059(3) 0.063(3) 0.084(4) 0.007(3) 0.035(3) 0.001(2)
N3G 0.072(3) 0.058(3) 0.041(3) -0.003(2) 0.019(2) 0.001(2)
N4G 0.063(3) 0.054(3) 0.051(3) 0.000(2) 0.025(2) 0.011(2)
N1I 0.041(2) 0.068(3) 0.043(2) 0.001(2) 0.012(2) 0.008(2)
N2I 0.052(2) 0.064(3) 0.051(3) -0.006(2) 0.009(2) -0.012(2)
N3I 0.066(3) 0.060(3) 0.063(3) 0.020(2) 0.031(3) 0.015(2)
N4I 0.070(3) 0.047(2) 0.072(3) 0.002(2) 0.027(3) -0.005(2)
N1K 0.047(2) 0.051(2) 0.055(3) 0.002(2) 0.023(2) -0.0006(18)
N2K 0.048(2) 0.063(3) 0.046(3) -0.005(2) 0.011(2) -0.0074(19)
N3K 0.054(3) 0.079(3) 0.058(3) 0.023(3) 0.028(3) 0.021(2)
N4K 0.059(3) 0.061(3) 0.046(3) -0.003(2) 0.018(2) 0.005(2)

loop_
_atom_type_symbol
_atom_type_description
_atom_type_scat_dispersion_real
_atom_type_scat_dispersion_imag
_atom_type_scat_source
C C 0.0033 0.0016 'International Tables Vol C Tables 4.2.6.8 and 6.1.1.4'
H H 0.0000 0.0000 'International Tables Vol C Tables 4.2.6.8 and 6.1.1.4'
B B 0.0013 0.0007 'International Tables Vol C Tables 4.2.6.8 and 6.1.1.4'
N N 0.0061 0.0033 'International Tables Vol C Tables 4.2.6.8 and 6.1.1.4'
Co Co 0.3494 0.9721 'International Tables Vol C Tables 4.2.6.8 and 6.1.1.4'

loop_
_geom_angle_atom_site_label_1
_geom_angle_atom_site_label_2
_geom_angle_atom_site_label_3
_geom_angle
N1C C4C C5C 111.5(16)
N1C C4C C6C 108.6(15)
C5C C4C C6C 109.6(16)
N1C C4C C7C 109.3(16)
C5C C4C C7C 108.7(16)
C6C C4C C7C 109.1(16)
C4C C5C H5C1 109.5
C4C C5C H5C2 109.5
H5C1 C5C H5C2 109.5
C4C C5C H5C3 109.5
H5C1 C5C H5C3 109.5
H5C2 C5C H5C3 109.5
C4C C6C H6C1 109.5
C4C C6C H6C2 109.5
H6C1 C6C H6C2 109.5
C4C C6C H6C3 109.5
H6C1 C6C H6C3 109.5
H6C2 C6C H6C3 109.5
C4C C7C H7C1 109.5
C4C C7C H7C2 109.5
H7C1 C7C H7C2 109.5
C4C C7C H7C3 109.5
H7C1 C7C H7C3 109.5
H7C2 C7C H7C3 109.5
N1C C4D C5D 110.8(13)
N1C C4D C6D 108.2(13)
C5D C4D C6D 110.0(13)
N1C C4D C7D 109.0(13)
C5D C4D C7D 108.5(13)
C6D C4D C7D 110.2(13)
C4D C5D H5D1 109.5
C4D C5D H5D2 109.5
H5D1 C5D H5D2 109.5
C4D C5D H5D3 109.5
H5D1 C5D H5D3 109.5
H5D2 C5D H5D3 109.5
C4D C6D H6D1 109.5
C4D C6D H6D2 109.5
H6D1 C6D H6D2 109.5
C4D C6D H6D3 109.5
H6D1 C6D H6D3 109.5
H6D2 C6D H6D3 109.5
C4D C7D H7D1 109.5
C4D C7D H7D2 109.5
H7D1 C7D H7D2 109.5
C4D C7D H7D3 109.5
H7D1 C7D H7D3 109.5
H7D2 C7D H7D3 109.5
N1G C4G C5G 110.7(13)
N1G C4G C6G 109.3(14)
C5G C4G C6G 109.1(14)
N1G C4G C7G 109.7(14)
C5G C4G C7G 108.1(14)
C6G C4G C7G 109.9(14)
C4G C5G H5G1 109.5
C4G C5G H5G2 109.5
H5G1 C5G H5G2 109.5
C4G C5G H5G3 109.5
H5G1 C5G H5G3 109.5
H5G2 C5G H5G3 109.5
C4G C6G H6G1 109.5
C4G C6G H6G2 109.5
H6G1 C6G H6G2 109.5
C4G C6G H6G3 109.5
H6G1 C6G H6G3 109.5
H6G2 C6G H6G3 109.5
C4G C7G H7G1 109.5
C4G C7G H7G2 109.5
H7G1 C7G H7G2 109.5
C4G C7G H7G3 109.5
H7G1 C7G H7G3 109.5
H7G2 C7G H7G3 109.5
N1G C4H C6H 112.4(14)
N1G C4H C7H 110.7(15)
C6H C4H C7H 109.2(15)
N1G C4H C5H 109.5(14)
C6H C4H C5H 107.2(15)
C7H C4H C5H 107.6(14)
C4H C5H H5H1 109.5
C4H C5H H5H2 109.5
H5H1 C5H H5H2 109.5
C4H C5H H5H3 109.5
H5H1 C5H H5H3 109.5
H5H2 C5H H5H3 109.5
C4H C6H H6H1 109.5
C4H C6H H6H2 109.5
H6H1 C6H H6H2 109.5
C4H C6H H6H3 109.5
H6H1 C6H H6H3 109.5
H6H2 C6H H6H3 109.5
C4H C7H H7H1 109.5
C4H C7H H7H2 109.5
H7H1 C7H H7H2 109.5
C4H C7H H7H3 109.5
H7H1 C7H H7H3 109.5
H7H2 C7H H7H3 109.5
N4C B1C N2C 109.0(17)
N4C B1C H1C1 109.9
N2C B1C H1C1 109.9
N4C B1C H1C2 109.9
N2C B1C H1C2 109.9
H1C1 B1C H1C2 108.3
N2C B1D N4C 112.6(12)
N2C B1D H1D1 109.1
N4C B1D H1D1 109.1
N2C B1D H1D2 109.1
N4C B1D H1D2 109.1
H1D1 B1D H1D2 107.8
C6E C4E N1E 111.4(13)
C6E C4E C7E 109.8(14)
N1E C4E C7E 109.5(13)
C6E C4E C5E 109.9(14)
N1E C4E C5E 108.6(13)
C7E C4E C5E 107.5(13)
C4E C5E H5EA 109.5
C4E C5E H5EB 109.5
H5EA C5E H5EB 109.5
C4E C5E H5EC 109.5
H5EA C5E H5EC 109.5
H5EB C5E H5EC 109.5
C4E C6E H6EA 109.5
C4E C6E H6EB 109.5
H6EA C6E H6EB 109.5
C4E C6E H6EC 109.5
H6EA C6E H6EC 109.5
H6EB C6E H6EC 109.5
C4E C7E H7EA 109.5
C4E C7E H7EB 109.5
H7EA C7E H7EB 109.5
C4E C7E H7EC 109.5
H7EA C7E H7EC 109.5
H7EB C7E H7EC 109.5
N1E C4F C7F 111.1(15)
N1E C4F C6F 109.2(15)
C7F C4F C6F 109.3(15)
N1E C4F C5F 109.4(15)
C7F C4F C5F 108.5(15)
C6F C4F C5F 109.3(15)
C4F C5F H5FA 109.5
C4F C5F H5FB 109.5
H5FA C5F H5FB 109.5
C4F C5F H5FC 109.5
H5FA C5F H5FC 109.5
H5FB C5F H5FC 109.5
C4F C6F H6FA 109.5
C4F C6F H6FB 109.5
H6FA C6F H6FB 109.5
C4F C6F H6FC 109.5
H6FA C6F H6FC 109.5
H6FB C6F H6FC 109.5
C4F C7F H7FA 109.5
C4F C7F H7FB 109.5
H7FA C7F H7FB 109.5
C4F C7F H7FC 109.5
H7FA C7F H7FC 109.5
H7FB C7F H7FC 109.5
N3G C11G C12G 109.6(13)
N3G C11G C13G 111.5(13)
C12G C11G C13G 110.8(14)
N3G C11G C14G 108.5(12)
C12G C11G C14G 109.4(14)
C13G C11G C14G 106.9(13)
C11G C12G H12A 109.5
C11G C12G H12B 109.5
H12A C12G H12B 109.5
C11G C12G H12C 109.5
H12A C12G H12C 109.5
H12B C12G H12C 109.5
C11G C13G H13A 109.5
C11G C13G H13B 109.5
H13A C13G H13B 109.5
C11G C13G H13C 109.5
H13A C13G H13C 109.5
H13B C13G H13C 109.5
C11G C14G H14A 109.5
C11G C14G H14B 109.5
H14A C14G H14B 109.5
C11G C14G H14C 109.5
H14A C14G H14C 109.5
H14B C14G H14C 109.5
N3G C11H C12H 111.9(13)
N3G C11H C14H 110.9(14)
C12H C11H C14H 108.3(14)
N3G C11H C13H 107.0(13)
C12H C11H C13H 108.1(14)
C14H C11H C13H 110.7(14)
C11H C12H H12D 109.5
C11H C12H H12E 109.5
H12D C12H H12E 109.5
C11H C12H H12F 109.5
H12D C12H H12F 109.5
H12E C12H H12F 109.5
C11H C13H H13D 109.5
C11H C13H H13E 109.5
H13D C13H H13E 109.5
C11H C13H H13F 109.5
H13D C13H H13F 109.5
H13E C13H H13F 109.5
C11H C14H H14D 109.5
C11H C14H H14E 109.5
H14D C14H H14E 109.5
C11H C14H H14F 109.5
H14D C14H H14F 109.5
H14E C14H H14F 109.5
C12E C11E C13E 108.5(11)
C12E C11E N3E 108.3(10)
C13E C11E N3E 112.2(10)
C12E C11E C14E 109.5(11)
C13E C11E C14E 107.6(11)
N3E C11E C14E 110.7(11)
C11E C12E H12G 109.5
C11E C12E H12H 109.5
H12G C12E H12H 109.5
C11E C12E H12I 109.5
H12G C12E H12I 109.5
H12H C12E H12I 109.5
C11E C13E H13G 109.5
C11E C13E H13H 109.5
H13G C13E H13H 109.5
C11E C13E H13I 109.5
H13G C13E H13I 109.5
H13H C13E H13I 109.5
C11E C14E H14G 109.5
C11E C14E H14H 109.5
H14G C14E H14H 109.5
C11E C14E H14I 109.5
H14G C14E H14I 109.5
H14H C14E H14I 109.5
N3E C11F C14F 107.7(17)
N3E C11F C12F 107.3(17)
C14F C11F C12F 111.3(17)
N3E C11F C13F 108.9(18)
C14F C11F C13F 110.3(17)
C12F C11F C13F 111.1(17)
C11F C12F H12J 109.5
C11F C12F H12K 109.5
H12J C12F H12K 109.5
C11F C12F H12L 109.5
H12J C12F H12L 109.5
H12K C12F H12L 109.5
C11F C13F H13J 109.5
C11F C13F H13K 109.5
H13J C13F H13K 109.5
C11F C13F H13L 109.5
H13J C13F H13L 109.5
H13K C13F H13L 109.5
C11F C14F H14J 109.5
C11F C14F H14K 109.5
H14J C14F H14K 109.5
C11F C14F H14L 109.5
H14J C14F H14L 109.5
H14K C14F H14L 109.5
C7A C4A C6A 112.0(11)
C7A C4A C5A 108.0(9)
C6A C4A C5A 109.5(10)
C7A C4A N2A 107.1(9)
C6A C4A N2A 105.4(9)
C5A C4A N2A 115.0(9)
C4A C5A H5AA 109.5
C4A C5A H5AB 109.5
H5AA C5A H5AB 109.5
C4A C5A H5AC 109.5
H5AA C5A H5AC 109.5
H5AB C5A H5AC 109.5
C4A C6A H6AA 109.5
C4A C6A H6AB 109.5
H6AA C6A H6AB 109.5
C4A C6A H6AC 109.5
H6AA C6A H6AC 109.5
H6AB C6A H6AC 109.5
C4A C7A H7AA 109.5
C4A C7A H7AB 109.5
H7AA C7A H7AB 109.5
C4A C7A H7AC 109.5
H7AA C7A H7AC 109.5
H7AB C7A H7AC 109.5
C4A C7A H7BA 94.0
H7AA C7A H7BA 58.4
H7AB C7A H7BA 62.5
H7AC C7A H7BA 156.5
C4A C7A H7BB 92.0
H7AA C7A H7BB 18.8
H7AB C7A H7BB 123.8
H7AC C7A H7BB 110.9
H7BA C7A H7BB 64.8
N2A C4B C5B 110.3(18)
N2A C4B C7B 107.2(17)
C5B C4B C7B 110.1(18)
N2A C4B C6B 110.6(18)
C5B C4B C6B 110.8(18)
C7B C4B C6B 107.7(17)
C4B C5B H5BA 109.5
C4B C5B H5BB 109.5
H5BA C5B H5BB 109.5
C4B C5B H5BC 109.5
H5BA C5B H5BC 109.5
H5BB C5B H5BC 109.5
C4B C6B H6BA 109.5
C4B C6B H6BB 109.5
H6BA C6B H6BB 109.5
C4B C6B H6BC 109.5
H6BA C6B H6BC 109.5
H6BB C6B H6BC 109.5
C4B C7B H7BA 114.8
C4B C7B H7BB 102.7
H7BA C7B H7BB 114.8
C4B C7B H7BC 103.3
H7BA C7B H7BC 114.8
H7BB C7B H7BC 105.1
N4A C11A C14A 108.8(7)
N4A C11A C13A 111.1(7)
C14A C11A C13A 109.6(7)
N4A C11A C12A 109.2(6)
C14A C11A C12A 109.3(8)
C13A C11A C12A 108.8(7)
C11A C12A H12M 109.5
C11A C12A H12N 109.5
H12M C12A H12N 109.5
C11A C12A H12O 109.5
H12M C12A H12O 109.5
H12N C12A H12O 109.5
C11A C13A H13M 109.5
C11A C13A H13N 109.5
H13M C13A H13N 109.5
C11A C13A H13O 109.5
H13M C13A H13O 109.5
H13N C13A H13O 109.5
C11A C14A H14M 109.5
C11A C14A H14N 109.5
H14M C14A H14N 109.5
C11A C14A H14O 109.5
H14M C14A H14O 109.5
H14N C14A H14O 109.5
C14B C11B C13B 109.3(19)
C14B C11B C12B 110(2)
C13B C11B C12B 109.2(19)
C14B C11B N4A 107(2)
C13B C11B N4A 96.1(18)
C12B C11B N4A 125(2)
C11B C12B H12P 109.5
C11B C12B H12Q 109.5
H12P C12B H12Q 109.5
C11B C12B H12R 109.5
H12P C12B H12R 109.5
H12Q C12B H12R 109.5
C11B C13B H13P 109.5
C11B C13B H13Q 109.5
H13P C13B H13Q 109.5
C11B C13B H13R 109.5
H13P C13B H13R 109.5
H13Q C13B H13R 109.5
C11B C14B H14P 109.5
C11B C14B H14Q 109.5
H14P C14B H14Q 109.5
C11B C14B H14R 109.5
H14P C14B H14R 109.5
H14Q C14B H14R 109.5
N1K C4K C5K 111.9(18)
N1K C4K C7K 112.4(18)
C5K C4K C7K 108.0(18)
N1K C4K C6K 110.0(18)
C5K C4K C6K 107.8(18)
C7K C4K C6K 106.5(18)
C4K C5K H5KA 109.5
C4K C5K H5KB 109.5
H5KA C5K H5KB 109.5
C4K C5K H5KC 109.5
H5KA C5K H5KC 109.5
H5KB C5K H5KC 109.5
C4K C6K H6KA 109.5
C4K C6K H6KB 109.5
H6KA C6K H6KB 109.5
C4K C6K H6KC 109.5
H6KA C6K H6KC 109.5
H6KB C6K H6KC 109.5
C4K C7K H7KA 109.5
C4K C7K H7KB 109.5
H7KA C7K H7KB 109.5
C4K C7K H7KC 109.5
H7KA C7K H7KC 109.5
H7KB C7K H7KC 109.5
N1K C4L C7L 110.4(8)
N1K C4L C6L 108.7(7)
C7L C4L C6L 109.7(9)
N1K C4L C5L 110.1(8)
C7L C4L C5L 108.7(8)
C6L C4L C5L 109.3(9)
C4L C5L H5LA 109.5
C4L C5L H5LB 109.5
H5LA C5L H5LB 109.5
C4L C5L H5LC 109.5
H5LA C5L H5LC 109.5
H5LB C5L H5LC 109.5
C4L C6L H6LA 109.5
C4L C6L H6LB 109.5
H6LA C6L H6LB 109.5
C4L C6L H6LC 109.5
H6LA C6L H6LC 109.5
H6LB C6L H6LC 109.5
C4L C7L H7LA 109.5
C4L C7L H7LB 109.5
H7LA C7L H7LB 109.5
C4L C7L H7LC 109.5
H7LA C7L H7LC 109.5
H7LB C7L H7LC 109.5
N3I C11I C14I 109.9(12)
N3I C11I C12I 114.3(12)
C14I C11I C12I 108.7(13)
N3I C11I C13I 109.2(12)
C14I C11I C13I 109.3(13)
C12I C11I C13I 105.3(12)
C11I C12I H12S 109.5
C11I C12I H12T 109.5
H12S C12I H12T 109.5
C11I C12I H12U 109.5
H12S C12I H12U 109.5
H12T C12I H12U 109.5
C11I C13I H13S 109.5
C11I C13I H13T 109.5
H13S C13I H13T 109.5
C11I C13I H13U 109.5
H13S C13I H13U 109.5
H13T C13I H13U 109.5
C11I C14I H14S 109.5
C11I C14I H14T 109.5
H14S C14I H14T 109.5
C11I C14I H14U 109.5
H14S C14I H14U 109.5
H14T C14I H14U 109.5
N3I C11J C13J 108.8(16)
N3I C11J C12J 106.3(15)
C13J C11J C12J 112.8(17)
N3I C11J C14J 110.4(16)
C13J C11J C14J 109.3(16)
C12J C11J C14J 109.3(15)
C11J C12J H12V 109.5
C11J C12J H12W 109.5
H12V C12J H12W 109.5
C11J C12J H12X 109.5
H12V C12J H12X 109.5
H12W C12J H12X 109.5
C11J C13J H13V 109.5
C11J C13J H13W 109.5
H13V C13J H13W 109.5
C11J C13J H13X 109.5
H13V C13J H13X 109.5
H13W C13J H13X 109.5
C11J C14J H14V 109.5
C11J C14J H14W 109.5
H14V C14J H14W 109.5
C11J C14J H14X 109.5
H14V C14J H14X 109.5
H14W C14J H14X 109.5
N3K C11K C14K 112.7(9)
N3K C11K C12K 109.0(9)
C14K C11K C12K 110.0(10)
N3K C11K C13K 109.7(9)
C14K C11K C13K 106.3(10)
C12K C11K C13K 109.1(10)
C11K C12K H12Y 109.5
C11K C12K H12Z 109.5
H12Y C12K H12Z 109.5
C11K C12K H13Y 109.5
H12Y C12K H13Y 109.5
H12Z C12K H13Y 109.5
C11K C13K H13Z 109.5
C11K C13K H14Y 109.5
H13Z C13K H14Y 109.5
C11K C13K H14Z 109.5
H13Z C13K H14Z 109.5
H14Y C13K H14Z 109.5
C11K C14K H15A 109.5
C11K C14K H15B 109.5
H15A C14K H15B 109.5
C11K C14K H15C 109.5
H15A C14K H15C 109.5
H15B C14K H15C 109.5
N3K C11L C12L 108.8(18)
N3K C11L C13L 107.8(17)
C12L C11L C13L 112.5(18)
N3K C11L C14L 108.8(18)
C12L C11L C14L 109.6(17)
C13L C11L C14L 109.2(17)
C11L C12L H15D 109.5
C11L C12L H15E 109.5
H15D C12L H15E 109.5
C11L C12L H15F 109.5
H15D C12L H15F 109.5
H15E C12L H15F 109.5
C11L C13L H15G 109.5
C11L C13L H15H 109.5
H15G C13L H15H 109.5
C11L C13L H15I 109.5
H15G C13L H15I 109.5
H15H C13L H15I 109.5
C11L C14L H15J 109.5
C11L C14L H15K 109.5
H15J C14L H15K 109.5
C11L C14L H15L 109.5
H15J C14L H15L 109.5
H15K C14L H15L 109.5
N3A B1A N1A 112.9(5)
N3A B1A H1A1 109.0
N1A B1A H1A1 109.0
N3A B1A H1A2 109.0
N1A B1A H1A2 109.0
H1A1 B1A H1A2 107.8
N4E B1E N2E 112.3(5)
N4E B1E H1E1 109.2
N2E B1E H1E1 109.2
N4E B1E H1E2 109.2
N2E B1E H1E2 109.2
H1E1 B1E H1E2 107.9
N4G B1G N2G 113.9(5)
N4G B1G H1G1 108.8
N2G B1G H1G1 108.8
N4G B1G H1G2 108.8
N2G B1G H1G2 108.8
H1G1 B1G H1G2 107.7
N2I B1I N4I 115.5(5)
N2I B1I H1J1 108.4
N4I B1I H1J1 108.4
N2I B1I H1J2 108.4
N4I B1I H1J2 108.4
H1J1 B1I H1J2 107.5
N2K B1K N4K 112.2(5)
N2K B1K H1K1 109.2
N4K B1K H1K1 109.2
N2K B1K H1K2 109.2
N4K B1K H1K2 109.2
H1K1 B1K H1K2 107.9
N1A C1A N2A 105.2(5)
N1A C1A Co1 117.6(4)
N2A C1A Co1 136.2(4)
C3A C2A N1A 108.1(6)
C3A C2A H2AA 126.0
N1A C2A H2AA 126.0
C2A C3A N2A 107.4(6)
C2A C3A H3AA 126.3
N2A C3A H3AA 126.3
N3A C8A N4A 105.9(5)
N3A C8A Co1 116.2(4)
N4A C8A Co1 134.7(4)
C10A C9A N3A 108.2(6)
C10A C9A H9AA 125.9
N3A C9A H9AA 125.9
C9A C10A N4A 107.5(6)
C9A C10A H10A 126.2
N4A C10A H10A 126.2
N2C C1C N1C 104.4(4)
N2C C1C Co1 117.2(4)
N1C C1C Co1 137.5(4)
C3C C2C N2C 109.5(5)
C3C C2C H2CA 125.3
N2C C2C H2CA 125.3
C2C C3C N1C 107.5(5)
C2C C3C H3CA 126.2
N1C C3C H3CA 126.2
N4C C8C N3C 105.5(4)
N4C C8C Co1 118.7(4)
N3C C8C Co1 135.7(4)
C10C C9C N4C 108.1(5)
C10C C9C H9CA 125.9
N4C C9C H9CA 125.9
C9C C10C N3C 107.6(5)
C9C C10C H10B 126.2
N3C C10C H10B 126.2
N3C C11C C14C 109.5(5)
N3C C11C C12C 109.1(5)
C14C C11C C12C 111.7(6)
N3C C11C C13C 109.4(5)
C14C C11C C13C 109.2(5)
C12C C11C C13C 107.9(5)
C11C C12C H15M 109.5
C11C C12C H15N 109.5
H15M C12C H15N 109.5
C11C C12C H15O 109.5
H15M C12C H15O 109.5
H15N C12C H15O 109.5
C11C C13C H15P 109.5
C11C C13C H15Q 109.5
H15P C13C H15Q 109.5
C11C C13C H15R 109.5
H15P C13C H15R 109.5
H15Q C13C H15R 109.5
C11C C14C H15S 109.5
C11C C14C H15T 109.5
H15S C14C H15T 109.5
C11C C14C H15U 109.5
H15S C14C H15U 109.5
H15T C14C H15U 109.5
N2E C1E N1E 104.8(5)
N2E C1E Co2 115.6(4)
N1E C1E Co2 136.1(4)
C3E C2E N2E 108.9(6)
C3E C2E H2EA 125.6
N2E C2E H2EA 125.6
C2E C3E N1E 105.7(6)
C2E C3E H3EA 127.1
N1E C3E H3EA 127.1
N4E C8E N3E 105.2(5)
N4E C8E Co2 118.4(4)
N3E C8E Co2 134.6(5)
C10E C9E N4E 107.6(7)
C10E C9E H9EA 126.2
N4E C9E H9EA 126.2
C9E C10E N3E 106.9(6)
C9E C10E H10C 126.6
N3E C10E H10C 126.6
N2G C1G N1G 105.5(4)
N2G C1G Co2 116.5(4)
N1G C1G Co2 136.3(4)
C3G C2G N2G 108.3(6)
C3G C2G H2GA 125.8
N2G C2G H2GA 125.8
C2G C3G N1G 107.3(6)
C2G C3G H3GA 126.4
N1G C3G H3GA 126.4
N4G C8G N3G 105.6(4)
N4G C8G Co2 117.5(4)
N3G C8G Co2 135.2(4)
C10G C9G N4G 109.3(5)
C10G C9G H9GA 125.4
N4G C9G H9GA 125.4
C9G C10G N3G 106.3(5)
C9G C10G H10D 126.9
N3G C10G H10D 126.9
N2I C1I N1I 105.0(4)
N2I C1I Co3 118.9(4)
N1I C1I Co3 135.9(4)
C3I C2I N2I 108.9(5)
C3I C2I H2IA 125.6
N2I C2I H2IA 125.6
C2I C3I N1I 106.9(5)
C2I C3I H3IA 126.6
N1I C3I H3IA 126.6
N1I C4I C5I 110.6(4)
N1I C4I C6I 109.3(5)
C5I C4I C6I 110.0(5)
N1I C4I C7I 108.6(5)
C5I C4I C7I 107.6(6)
C6I C4I C7I 110.8(5)
C4I C5I H5IA 109.5
C4I C5I H5IB 109.5
H5IA C5I H5IB 109.5
C4I C5I H5IC 109.5
H5IA C5I H5IC 109.5
H5IB C5I H5IC 109.5
C4I C6I H6IA 109.5
C4I C6I H6IB 109.5
H6IA C6I H6IB 109.5
C4I C6I H6IC 109.5
H6IA C6I H6IC 109.5
H6IB C6I H6IC 109.5
C4I C7I H7IA 109.5
C4I C7I H7IB 109.5
H7IA C7I H7IB 109.5
C4I C7I H7IC 109.5
H7IA C7I H7IC 109.5
H7IB C7I H7IC 109.5
N4I C8I N3I 104.2(5)
N4I C8I Co3 116.9(4)
N3I C8I Co3 136.6(4)
C10I C9I N4I 108.0(6)
C10I C9I H9IA 126.0
N4I C9I H9IA 126.0
C9I C10I N3I 108.1(5)
C9I C10I H10E 125.9
N3I C10I H10E 125.9
N2K C1K N1K 105.8(4)
N2K C1K Co3 116.7(4)
N1K C1K Co3 135.5(4)
C3K C2K N2K 108.4(5)
C3K C2K H2KA 125.8
N2K C2K H2KA 125.8
C2K C3K N1K 106.6(5)
C2K C3K H3KA 126.7
N1K C3K H3KA 126.7
N4K C8K N3K 105.1(5)
N4K C8K Co3 118.3(3)
N3K C8K Co3 135.3(4)
C10K C9K N4K 107.8(6)
C10K C9K H9KA 126.1
N4K C9K H9KA 126.1
C9K C10K N3K 107.1(5)
C9K C10K H10F 126.4
N3K C10K H10F 126.4
C1C Co1 C1A 113.5(2)
C1C Co1 C8C 100.4(2)
C1A Co1 C8C 115.4(2)
C1C Co1 C8A 108.5(2)
C1A Co1 C8A 100.6(2)
C8C Co1 C8A 118.8(2)
C8E Co2 C8G 121.1(2)
C8E Co2 C1G 114.4(2)
C8G Co2 C1G 100.6(2)
C8E Co2 C1E 100.4(2)
C8G Co2 C1E 114.1(2)
C1G Co2 C1E 105.8(2)
C1I Co3 C8K 117.87(19)
C1I Co3 C8I 99.9(2)
C8K Co3 C8I 112.9(2)
C1I Co3 C1K 118.24(19)
C8K Co3 C1K 100.40(19)
C8I Co3 C1K 107.70(19)
C1A N1A C2A 109.5(5)
C1A N1A B1A 127.0(4)
C2A N1A B1A 122.8(5)
C1A N2A C3A 109.8(6)
C1A N2A C4B 134.6(10)
C3A N2A C4B 115.6(10)
C1A N2A C4A 125.4(6)
C3A N2A C4A 124.8(7)
C4B N2A C4A 10.0(11)
C8A N3A C9A 109.4(5)
C8A N3A B1A 127.0(5)
C9A N3A B1A 122.5(5)
C8A N4A C10A 108.9(5)
C8A N4A C11A 130.4(6)
C10A N4A C11A 120.7(6)
C8A N4A C11B 114.0(15)
C10A N4A C11B 136.5(15)
C11A N4A C11B 17.5(15)
C3C N1C C1C 110.1(5)
C3C N1C C4C 119.3(8)
C1C N1C C4C 130.5(8)
C3C N1C C4D 120.5(7)
C1C N1C C4D 129.1(7)
C4C N1C C4D 2.7(13)
C1C N2C C2C 108.5(5)
C1C N2C B1D 135.8(8)
C2C N2C B1D 114.4(8)
C1C N2C B1C 124.1(12)
C2C N2C B1C 122.1(10)
B1D N2C B1C 32.7(12)
C8C N3C C10C 108.9(5)
C8C N3C C11C 125.6(4)
C10C N3C C11C 125.5(5)
C8C N4C C9C 109.8(5)
C8C N4C B1C 130.1(11)
C9C N4C B1C 115.1(10)
C8C N4C B1D 129.0(8)
C9C N4C B1D 119.2(7)
B1C N4C B1D 33.3(12)
C1E N1E C3E 110.0(6)
C1E N1E C4F 129.3(8)
C3E N1E C4F 120.7(8)
C1E N1E C4E 126.1(7)
C3E N1E C4E 123.5(8)
C4F N1E C4E 4.2(12)
C1E N2E C2E 110.6(5)
C1E N2E B1E 127.0(5)
C2E N2E B1E 121.3(6)
C10E N3E C8E 110.0(6)
C10E N3E C11F 120.8(9)
C8E N3E C11F 128.8(9)
C10E N3E C11E 123.1(7)
C8E N3E C11E 126.8(6)
C11F N3E C11E 3.1(11)
C8E N4E C9E 110.2(6)
C8E N4E B1E 128.1(5)
C9E N4E B1E 121.2(6)
C3G N1G C1G 109.8(5)
C3G N1G C4H 121.9(8)
C1G N1G C4H 128.2(8)
C3G N1G C4G 121.1(8)
C1G N1G C4G 129.1(8)
C4H N1G C4G 4.0(13)
C1G N2G C2G 109.1(6)
C1G N2G B1G 129.1(5)
C2G N2G B1G 121.1(6)
C8G N3G C10G 109.7(5)
C8G N3G C11G 124.9(7)
C10G N3G C11G 124.7(7)
C8G N3G C11H 128.5(7)
C10G N3G C11H 121.7(8)
C11G N3G C11H 9.5(11)
C8G N4G C9G 109.1(5)
C8G N4G B1G 128.9(5)
C9G N4G B1G 121.4(5)
C3I N1I C1I 109.9(5)
C3I N1I C4I 120.8(5)
C1I N1I C4I 129.3(4)
C1I N2I C2I 109.3(5)
C1I N2I B1I 132.1(5)
C2I N2I B1I 118.4(5)
C8I N3I C10I 108.9(5)
C8I N3I C11J 130.8(8)
C10I N3I C11J 120.1(8)
C8I N3I C11I 126.2(7)
C10I N3I C11I 124.9(7)
C11J N3I C11I 5.9(11)
C8I N4I C9I 110.8(5)
C8I N4I B1I 129.9(5)
C9I N4I B1I 118.3(6)
C1K N1K C3K 109.8(4)
C1K N1K C4K 123.7(11)
C3K N1K C4K 126.1(11)
C1K N1K C4L 129.9(5)
C3K N1K C4L 120.2(6)
C4K N1K C4L 6.9(13)
C1K N2K C2K 109.4(5)
C1K N2K B1K 130.0(4)
C2K N2K B1K 119.8(5)
C8K N3K C10K 109.6(5)
C8K N3K C11L 130.4(9)
C10K N3K C11L 119.5(9)
C8K N3K C11K 127.5(6)
C10K N3K C11K 122.8(6)
C11L N3K C11K 5.6(11)
C8K N4K C9K 110.2(5)
C8K N4K B1K 129.0(4)
C9K N4K B1K 120.2(5)

loop_
_geom_bond_atom_site_label_1
_geom_bond_atom_site_label_2
_geom_bond_distance
C4C N1C 1.48(3)
C4C C5C 1.502(19)
C4C C6C 1.526(19)
C4C C7C 1.533(18)
C5C H5C1 0.9600
C5C H5C2 0.9600
C5C H5C3 0.9600
C6C H6C1 0.9600
C6C H6C2 0.9600
C6C H6C3 0.9600
C7C H7C1 0.9600
C7C H7C2 0.9600
C7C H7C3 0.9600
C4D N1C 1.49(3)
C4D C5D 1.505(16)
C4D C6D 1.517(16)
C4D C7D 1.528(16)
C5D H5D1 0.9600
C5D H5D2 0.9600
C5D H5D3 0.9600
C6D H6D1 0.9600
C6D H6D2 0.9600
C6D H6D3 0.9600
C7D H7D1 0.9600
C7D H7D2 0.9600
C7D H7D3 0.9600
C4G N1G 1.50(3)
C4G C5G 1.512(17)
C4G C6G 1.522(17)
C4G C7G 1.526(17)
C5G H5G1 0.9600
C5G H5G2 0.9600
C5G H5G3 0.9600
C6G H6G1 0.9600
C6G H6G2 0.9600
C6G H6G3 0.9600
C7G H7G1 0.9600
C7G H7G2 0.9600
C7G H7G3 0.9600
C4H N1G 1.49(3)
C4H C6H 1.499(18)
C4H C7H 1.532(18)
C4H C5H 1.539(18)
C5H H5H1 0.9600
C5H H5H2 0.9600
C5H H5H3 0.9600
C6H H6H1 0.9600
C6H H6H2 0.9600
C6H H6H3 0.9600
C7H H7H1 0.9600
C7H H7H2 0.9600
C7H H7H3 0.9600
B1C N4C 1.52(3)
B1C N2C 1.69(3)
B1C H1C1 0.9700
B1C H1C2 0.9700
B1D N2C 1.49(2)
B1D N4C 1.65(2)
B1D H1D1 0.9700
B1D H1D2 0.9700
C4E C6E 1.494(17)
C4E N1E 1.51(3)
C4E C7E 1.520(16)
C4E C5E 1.524(16)
C5E H5EA 0.9600
C5E H5EB 0.9600
C5E H5EC 0.9600
C6E H6EA 0.9600
C6E H6EB 0.9600
C6E H6EC 0.9600
C7E H7EA 0.9600
C7E H7EB 0.9600
C7E H7EC 0.9600
C4F N1E 1.48(3)
C4F C7F 1.488(18)
C4F C6F 1.522(18)
C4F C5F 1.524(18)
C5F H5FA 0.9600
C5F H5FB 0.9600
C5F H5FC 0.9600
C6F H6FA 0.9600
C6F H6FB 0.9600
C6F H6FC 0.9600
C7F H7FA 0.9600
C7F H7FB 0.9600
C7F H7FC 0.9600
C11G N3G 1.46(3)
C11G C12G 1.503(17)
C11G C13G 1.511(16)
C11G C14G 1.553(16)
C12G H12A 0.9600
C12G H12B 0.9600
C12G H12C 0.9600
C13G H13A 0.9600
C13G H13B 0.9600
C13G H13C 0.9600
C14G H14A 0.9600
C14G H14B 0.9600
C14G H14C 0.9600
C11H N3G 1.48(3)
C11H C12H 1.519(17)
C11H C14H 1.530(17)
C11H C13H 1.530(18)
C12H H12D 0.9600
C12H H12E 0.9600
C12H H12F 0.9600
C13H H13D 0.9600
C13H H13E 0.9600
C13H H13F 0.9600
C14H H14D 0.9600
C14H H14E 0.9600
C14H H14F 0.9600
C11E C12E 1.519(14)
C11E C13E 1.529(15)
C11E N3E 1.54(2)
C11E C14E 1.539(15)
C12E H12G 0.9600
C12E H12H 0.9600
C12E H12I 0.9600
C13E H13G 0.9600
C13E H13H 0.9600
C13E H13I 0.9600
C14E H14G 0.9600
C14E H14H 0.9600
C14E H14I 0.9600
C11F N3E 1.40(4)
C11F C14F 1.52(2)
C11F C12F 1.53(2)
C11F C13F 1.53(2)
C12F H12J 0.9600
C12F H12K 0.9600
C12F H12L 0.9600
C13F H13J 0.9600
C13F H13K 0.9600
C13F H13L 0.9600
C14F H14J 0.9600
C14F H14K 0.9600
C14F H14L 0.9600
C4A C7A 1.511(13)
C4A C6A 1.514(13)
C4A C5A 1.520(13)
C4A N2A 1.530(16)
C5A H5AA 0.9600
C5A H5AB 0.9600
C5A H5AC 0.9600
C6A H6AA 0.9600
C6A H6AB 0.9600
C6A H6AC 0.9600
C7A H7AA 0.9600
C7A H7AB 0.9600
C7A H7AC 0.9600
C4B N2A 1.46(4)
C4B C5B 1.51(2)
C4B C7B 1.53(2)
C4B C6B 1.54(2)
C5B H5BA 0.9600
C5B H5BB 0.9600
C5B H5BC 0.9600
C6B H6BA 0.9600
C6B H6BB 0.9600
C6B H6BC 0.9600
C7B H7BA 0.9601
C7B H7BB 0.9600
C7B H7BC 0.9600
C11A N4A 1.468(10)
C11A C14A 1.508(10)
C11A C13A 1.530(10)
C11A C12A 1.531(11)
C12A H12M 0.9600
C12A H12N 0.9600
C12A H12O 0.9600
C13A H13M 0.9600
C13A H13N 0.9600
C13A H13O 0.9600
C14A H14M 0.9600
C14A H14N 0.9600
C14A H14O 0.9600
C11B C14B 1.52(2)
C11B C13B 1.52(2)
C11B C12B 1.52(2)
C11B N4A 1.58(4)
C12B H12P 0.9600
C12B H12Q 0.9600
C12B H12R 0.9600
C13B H13P 0.9600
C13B H13Q 0.9600
C13B H13R 0.9600
C14B H14P 0.9600
C14B H14Q 0.9600
C14B H14R 0.9600
C4K N1K 1.46(4)
C4K C5K 1.52(2)
C4K C7K 1.53(2)
C4K C6K 1.54(2)
C5K H5KA 0.9600
C5K H5KB 0.9600
C5K H5KC 0.9600
C6K H6KA 0.9600
C6K H6KB 0.9600
C6K H6KC 0.9600
C7K H7KA 0.9600
C7K H7KB 0.9600
C7K H7KC 0.9600
C4L N1K 1.483(14)
C4L C7L 1.515(11)
C4L C6L 1.516(12)
C4L C5L 1.519(11)
C5L H5LA 0.9600
C5L H5LB 0.9600
C5L H5LC 0.9600
C6L H6LA 0.9600
C6L H6LB 0.9600
C6L H6LC 0.9600
C7L H7LA 0.9600
C7L H7LB 0.9600
C7L H7LC 0.9600
C11I N3I 1.50(2)
C11I C14I 1.505(16)
C11I C12I 1.517(16)
C11I C13I 1.527(16)
C12I H12S 0.9600
C12I H12T 0.9600
C12I H12U 0.9600
C13I H13S 0.9600
C13I H13T 0.9600
C13I H13U 0.9600
C14I H14S 0.9600
C14I H14T 0.9600
C14I H14U 0.9600
C11J N3I 1.45(3)
C11J C13J 1.494(19)
C11J C12J 1.509(19)
C11J C14J 1.530(19)
C12J H12V 0.9600
C12J H12W 0.9600
C12J H12X 0.9600
C13J H13V 0.9600
C13J H13W 0.9600
C13J H13X 0.9600
C14J H14V 0.9600
C14J H14W 0.9600
C14J H14X 0.9600
C11K N3K 1.510(18)
C11K C14K 1.512(14)
C11K C12K 1.515(13)
C11K C13K 1.552(13)
C12K H12Y 0.9600
C12K H12Z 0.9600
C12K H13Y 0.9600
C13K H13Z 0.9600
C13K H14Y 0.9600
C13K H14Z 0.9600
C14K H15A 0.9600
C14K H15B 0.9600
C14K H15C 0.9600
C11L N3K 1.42(4)
C11L C12L 1.52(2)
C11L C13L 1.52(2)
C11L C14L 1.54(2)
C12L H15D 0.9600
C12L H15E 0.9600
C12L H15F 0.9600
C13L H15G 0.9600
C13L H15H 0.9600
C13L H15I 0.9600
C14L H15J 0.9600
C14L H15K 0.9600
C14L H15L 0.9600
B1A N3A 1.533(8)
B1A N1A 1.556(9)
B1A H1A1 0.9700
B1A H1A2 0.9700
B1E N4E 1.549(10)
B1E N2E 1.576(10)
B1E H1E1 0.9700
B1E H1E2 0.9700
B1G N4G 1.528(9)
B1G N2G 1.564(9)
B1G H1G1 0.9700
B1G H1G2 0.9700
B1I N2I 1.525(9)
B1I N4I 1.555(9)
B1I H1J1 0.9700
B1I H1J2 0.9700
B1K N2K 1.557(8)
B1K N4K 1.568(8)
B1K H1K1 0.9700
B1K H1K2 0.9700
C1A N1A 1.360(6)
C1A N2A 1.363(7)
C1A Co1 2.058(5)
C2A C3A 1.328(10)
C2A N1A 1.371(7)
C2A H2AA 0.9300
C3A N2A 1.370(8)
C3A H3AA 0.9300
C8A N3A 1.354(6)
C8A N4A 1.369(7)
C8A Co1 2.065(5)
C9A C10A 1.326(9)
C9A N3A 1.375(7)
C9A H9AA 0.9300
C10A N4A 1.385(8)
C10A H10A 0.9300
C1C N2C 1.363(6)
C1C N1C 1.379(6)
C1C Co1 2.055(5)
C2C C3C 1.294(9)
C2C N2C 1.384(8)
C2C H2CA 0.9300
C3C N1C 1.364(7)
C3C H3CA 0.9300
C8C N4C 1.348(7)
C8C N3C 1.362(6)
C8C Co1 2.061(5)
C9C C10C 1.319(8)
C9C N4C 1.360(7)
C9C H9CA 0.9300
C10C N3C 1.374(7)
C10C H10B 0.9300
C11C N3C 1.486(7)
C11C C14C 1.497(9)
C11C C12C 1.514(9)
C11C C13C 1.561(8)
C12C H15M 0.9600
C12C H15N 0.9600
C12C H15O 0.9600
C13C H15P 0.9600
C13C H15Q 0.9600
C13C H15R 0.9600
C14C H15S 0.9600
C14C H15T 0.9600
C14C H15U 0.9600
C1E N2E 1.352(7)
C1E N1E 1.357(7)
C1E Co2 2.088(5)
C2E C3E 1.329(9)
C2E N2E 1.353(8)
C2E H2EA 0.9300
C3E N1E 1.398(7)
C3E H3EA 0.9300
C8E N4E 1.341(7)
C8E N3E 1.384(7)
C8E Co2 2.060(6)
C9E C10E 1.355(11)
C9E N4E 1.375(8)
C9E H9EA 0.9300
C10E N3E 1.360(9)
C10E H10C 0.9300
C1G N2G 1.340(7)
C1G N1G 1.383(6)
C1G Co2 2.078(5)
C2G C3G 1.327(10)
C2G N2G 1.388(8)
C2G H2GA 0.9300
C3G N1G 1.360(8)
C3G H3GA 0.9300
C8G N4G 1.351(6)
C8G N3G 1.368(6)
C8G Co2 2.061(5)
C9G C10G 1.328(9)
C9G N4G 1.364(7)
C9G H9GA 0.9300
C10G N3G 1.378(7)
C10G H10D 0.9300
C1I N2I 1.356(6)
C1I N1I 1.375(6)
C1I Co3 2.058(5)
C2I C3I 1.324(9)
C2I N2I 1.373(7)
C2I H2IA 0.9300
C3I N1I 1.374(7)
C3I H3IA 0.9300
C4I N1I 1.487(7)
C4I C5I 1.505(8)
C4I C6I 1.510(8)
C4I C7I 1.533(8)
C5I H5IA 0.9600
C5I H5IB 0.9600
C5I H5IC 0.9600
C6I H6IA 0.9600
C6I H6IB 0.9600
C6I H6IC 0.9600
C7I H7IA 0.9600
C7I H7IB 0.9600
C7I H7IC 0.9600
C8I N4I 1.367(7)
C8I N3I 1.389(6)
C8I Co3 2.060(5)
C9I C10I 1.316(9)
C9I N4I 1.374(7)
C9I H9IA 0.9300
C10I N3I 1.395(8)
C10I H10E 0.9300
C1K N2K 1.354(6)
C1K N1K 1.367(6)
C1K Co3 2.069(5)
C2K C3K 1.344(8)
C2K N2K 1.372(7)
C2K H2KA 0.9300
C3K N1K 1.379(7)
C3K H3KA 0.9300
C8K N4K 1.356(6)
C8K N3K 1.361(6)
C8K Co3 2.058(5)
C9K C10K 1.329(9)
C9K N4K 1.368(7)
C9K H9KA 0.9300
C10K N3K 1.385(8)
C10K H10F 0.9300
